data_4131013
loop_
_publ_author_name
'Hau, Sam C. K.'
'Yeung, Margaret C.-L.'
'Yam, Vivian W.-W.'
'Mak, Thomas C. W.'

_publ_section_title
;
 Assembly of Heterometallic Silver(I)-Copper(I) Alkyl-1,3-diynyl Clusters
 via Inner-Core Expansion.
;
_journal_issue 41
_journal_name_full 'Journal of the American Chemical Society'
_journal_page_first 13732
_journal_page_last 13739
_journal_paper_doi 10.1021/jacs.6b08674
_journal_volume 138
_journal_year 2016
_chemical_formula_moiety 'C138 H122 Ag3 Cu P6, F6 P, 2(C4 H10 O)'
_chemical_formula_sum 'C146 H142 Ag3 Cu F6 O2 P7'
_chemical_formula_weight 2646.54
_space_group_crystal_system monoclinic
_space_group_IT_number 14
_space_group_name_Hall '-P 2ybc'
_space_group_name_H-M_alt 'P 1 21/c 1'
_atom_sites_solution_hydrogens geom
_atom_sites_solution_primary direct
_atom_sites_solution_secondary difmap
_audit_creation_date 2016-07-20
_audit_creation_method
;
Olex2 1.2
(compiled 2016.02.19 svn.r3266 for OlexSys, GUI svn.r5155)
;
_cell_angle_alpha 90.00
_cell_angle_beta 93.058(3)
_cell_angle_gamma 90.00
_cell_formula_units_Z 4
_cell_length_a 17.876(2)
_cell_length_b 24.260(3)
_cell_length_c 29.799(4)
_cell_measurement_reflns_used 9971
_cell_measurement_temperature 173(2)
_cell_measurement_theta_max 27.73
_cell_measurement_theta_min 2.22
_cell_volume 12905(3)
_computing_cell_refinement 'SAINT v7.68A (Bruker, 2009)'
_computing_data_reduction 'SAINT v7.68A (Bruker, 2009)'
_computing_molecular_graphics 'Olex2 (Dolomanov et al., 2009)'
_computing_publication_material 'Olex2 (Dolomanov et al., 2009)'
_computing_structure_refinement 'XL (Sheldrick, 2008)'
_computing_structure_solution 'SHELXS-97 (Sheldrick, 2008)'
_diffrn_ambient_temperature 173.15
_diffrn_detector_area_resol_mean 8
_diffrn_measured_fraction_theta_full 0.999
_diffrn_measured_fraction_theta_max 0.999
_diffrn_measurement_device_type 'Bruker APEX-II CCD'
_diffrn_measurement_method '\f and \w scans'
_diffrn_radiation_monochromator graphite
_diffrn_radiation_type MoK\a
_diffrn_radiation_wavelength 0.71073
_diffrn_reflns_av_R_equivalents 0.1461
_diffrn_reflns_av_unetI/netI 0.0972
_diffrn_reflns_limit_h_max 21
_diffrn_reflns_limit_h_min -21
_diffrn_reflns_limit_k_max 28
_diffrn_reflns_limit_k_min -29
_diffrn_reflns_limit_l_max 35
_diffrn_reflns_limit_l_min -35
_diffrn_reflns_number 139174
_diffrn_reflns_theta_full 25.25
_diffrn_reflns_theta_max 25.25
_diffrn_reflns_theta_min 1.14
_diffrn_source 'sealed tube'
_diffrn_standards_number 0
_exptl_absorpt_coefficient_mu 0.759
_exptl_absorpt_correction_T_max 0.8044
_exptl_absorpt_correction_T_min 0.7029
_exptl_absorpt_correction_type multi-scan
_exptl_crystal_colour 'clear yellowish yellow'
_exptl_crystal_colour_lustre clear
_exptl_crystal_colour_modifier yellowish
_exptl_crystal_colour_primary yellow
_exptl_crystal_density_diffrn 1.362
_exptl_crystal_density_method 'not measured'
_exptl_crystal_description block
_exptl_crystal_F_000 5452
_exptl_crystal_size_max 0.5
_exptl_crystal_size_mid 0.4
_exptl_crystal_size_min 0.3
_refine_diff_density_max 1.846
_refine_diff_density_min -1.354
_refine_diff_density_rms 0.139
_refine_ls_extinction_method none
_refine_ls_goodness_of_fit_ref 1.084
_refine_ls_hydrogen_treatment constr
_refine_ls_matrix_type full
_refine_ls_number_parameters 1445
_refine_ls_number_reflns 23345
_refine_ls_number_restraints 0
_refine_ls_restrained_S_all 1.084
_refine_ls_R_factor_all 0.1371
_refine_ls_R_factor_gt 0.0784
_refine_ls_shift/su_max 0.002
_refine_ls_shift/su_mean 0.000
_refine_ls_structure_factor_coef Fsqd
_refine_ls_weighting_details 'calc w=1/[\s^2^(Fo^2^)+(0.0528P)^2^+107.9697P] where P=(Fo^2^+2Fc^2^)/3'
_refine_ls_weighting_scheme calc
_refine_ls_wR_factor_gt 0.1645
_refine_ls_wR_factor_ref 0.2006
_reflns_number_gt 15045
_reflns_number_total 23345
_reflns_threshold_expression >2sigma(I)
_cod_data_source_file ja6b08674_si_002.cif
_cod_data_source_block 1
_cod_database_code 4131013
_olex2_refinement_description
;
1. Fixed Uiso
 At 1.2 times of:
  All C(H) groups, All C(H,H) groups
 At 1.5 times of:
  All C(H,H,H) groups
2. Others
 Fixed Sof: Ag2(0.7) Ag2'(0.3)
3.a Ternary CH refined with riding coordinates:
 C5(H5), C15(H15), C25(H25)
3.b Secondary CH2 refined with riding coordinates:
 C6(H6A,H6B), C7(H7A,H7B), C8(H8A,H8B), C9(H9A,H9B), C10(H10A,H10B), C16(H16A,
 H16B), C17(H17A,H17B), C18(H18A,H18B), C19(H19A,H19B), C20(H20A,H20B),
 C26(H26A,H26B), C28(H28A,H28B), C29(H29A,H29B), C30(H30A,H30B), C139(H13A,
 H13B), C141(H14D,H14E), C143(H14I,H14J), C145(H14N,H14O)
3.c Me refined with riding coordinates:
 C140(H14A,H14B,H14C), C142(H14F,H14G,H14H), C144(H14K,H14L,H14M), C146(H14P,
 H14Q,H14R)
3.d Aromatic/amide H refined with riding coordinates:
 C27(H27), C32(H32), C33(H33), C34(H34), C35(H35), C36(H36), C38(H38),
 C39(H39), C40(H40), C41(H41), C42(H42), C44(H44), C45(H45), C46(H46), C47(H47),
  C48(H48), C50(H50), C51(H51), C52(H52), C53(H53), C54(H54), C56(H56),
 C57(H57), C58(H58), C59(H59), C60(H60), C62(H62), C63(H63), C64(H64), C65(H65),
  C66(H66), C68(H68), C69(H69), C70(H70), C71(H71), C72(H72), C74(H74),
 C75(H75), C76(H76), C77(H77), C78(H78), C80(H80), C81(H81), C82(H82), C83(H83),
  C84(H84), C86(H86), C87(H87), C88(H88), C89(H89), C90(H90), C92(H92),
 C93(H93), C94(H94), C95(H95), C96(H96), C98(H98), C99(H99), C100(H100),
 C101(H101), C102(H102), C104(H104), C105(H105), C106(H106), C107(H107),
 C108(H108), C110(H110), C111(H111), C112(H112), C113(H113), C114(H114),
 C116(H116), C117(H117), C118(H118), C119(H119), C120(H120), C122(H122),
 C123(H123), C124(H124), C125(H125), C126(H126), C128(H128), C129(H129),
 C130(H130), C131(H131), C132(H132), C134(H134), C135(H135), C136(H136),
 C137(H137), C138(H138)
;
_olex2_submission_special_instructions 'No special instructions were received'

loop_
_space_group_symop_id
_space_group_symop_operation_xyz
1 'x, y, z'
2 '-x, y+1/2, -z+1/2'
3 '-x, -y, -z'
4 'x, -y-1/2, z-1/2'

loop_
_atom_site_label
_atom_site_type_symbol
_atom_site_fract_x
_atom_site_fract_y
_atom_site_fract_z
_atom_site_U_iso_or_equiv
_atom_site_adp_type
_atom_site_occupancy
_atom_site_calc_flag
_atom_site_refinement_flags_posn
Cu1 Cu 0.32488(5) 0.19212(4) 0.61402(3) 0.0247(2) Uani 1 d .
Ag1 Ag 0.40883(3) 0.25828(2) 0.564920(19) 0.02728(15) Uani 1 d .
Ag2 Ag 0.17572(16) 0.17958(12) 0.59032(6) 0.0259(11) Uani 0.70 d .
Ag2' Ag 0.1759(4) 0.1798(3) 0.5906(2) 0.043(3) Uani 0.30 d .
Ag3 Ag 0.38846(3) 0.13194(2) 0.682053(19) 0.02765(16) Uani 1 d .
P1 P 0.43801(12) 0.35125(8) 0.59491(7) 0.0279(5) Uani 1 d .
P2 P 0.45462(12) 0.23891(8) 0.49077(7) 0.0279(5) Uani 1 d .
P3 P 0.08236(12) 0.24677(9) 0.61733(7) 0.0298(5) Uani 1 d .
P4 P 0.11554(12) 0.10320(8) 0.54630(7) 0.0292(5) Uani 1 d .
P5 P 0.38200(12) 0.15346(8) 0.76256(7) 0.0285(5) Uani 1 d .
P6 P 0.46508(12) 0.05055(8) 0.66391(7) 0.0300(5) Uani 1 d .
P7 P -0.12561(19) 0.27514(12) 0.86461(9) 0.0590(8) Uani 1 d .
C1 C 0.2767(5) 0.2374(3) 0.5651(3) 0.0339(19) Uani 1 d .
C2 C 0.2445(4) 0.2641(3) 0.5366(2) 0.0257(17) Uani 1 d .
C3 C 0.2080(5) 0.2948(3) 0.5030(3) 0.0341(19) Uani 1 d .
C4 C 0.1773(5) 0.3216(4) 0.4738(3) 0.047(2) Uani 1 d .
C5 C 0.1385(8) 0.3558(6) 0.4390(4) 0.086(4) Uani 1 d .
H5 H 0.1776 0.3842 0.4336 0.104 Uiso 1 calc R
C6 C 0.0776(7) 0.3905(5) 0.4546(4) 0.074(4) Uani 1 d .
H6A H 0.0985 0.4166 0.4776 0.089 Uiso 1 calc R
H6B H 0.0408 0.3668 0.4691 0.089 Uiso 1 calc R
C7 C 0.0364(9) 0.4239(7) 0.4153(6) 0.126(7) Uani 1 d .
H7A H -0.0162 0.4302 0.4229 0.151 Uiso 1 calc R
H7B H 0.0606 0.4604 0.4130 0.151 Uiso 1 calc R
C8 C 0.0368(14) 0.3968(10) 0.3724(8) 0.162(9) Uiso 1 d .
H8A H -0.0079 0.3727 0.3704 0.194 Uiso 1 calc R
H8B H 0.0279 0.4260 0.3495 0.194 Uiso 1 calc R
C9 C 0.0945(9) 0.3659(7) 0.3584(4) 0.105(5) Uani 1 d .
H9A H 0.1331 0.3906 0.3469 0.126 Uiso 1 calc R
H9B H 0.0759 0.3419 0.3333 0.126 Uiso 1 calc R
C10 C 0.1297(9) 0.3304(6) 0.3957(4) 0.102(5) Uani 1 d .
H10A H 0.0986 0.2970 0.3985 0.122 Uiso 1 calc R
H10B H 0.1796 0.3184 0.3868 0.122 Uiso 1 calc R
C11 C 0.4333(5) 0.2014(3) 0.6303(2) 0.0295(18) Uani 1 d .
C12 C 0.4987(5) 0.2071(3) 0.6386(2) 0.0312(19) Uani 1 d .
C13 C 0.5758(5) 0.2145(4) 0.6453(3) 0.045(2) Uani 1 d .
C14 C 0.6417(6) 0.2206(5) 0.6487(4) 0.061(3) Uani 1 d .
C15 C 0.7279(6) 0.2320(6) 0.6494(4) 0.071(3) Uani 1 d .
H15 H 0.7465 0.2194 0.6200 0.086 Uiso 1 calc R
C16 C 0.7662(7) 0.1993(5) 0.6851(4) 0.077(4) Uani 1 d .
H16A H 0.8210 0.2014 0.6822 0.092 Uiso 1 calc R
H16B H 0.7510 0.1602 0.6819 0.092 Uiso 1 calc R
C17 C 0.7469(7) 0.2204(5) 0.7315(4) 0.064(3) Uani 1 d .
H17A H 0.6937 0.2118 0.7363 0.077 Uiso 1 calc R
H17B H 0.7780 0.2006 0.7548 0.077 Uiso 1 calc R
C18 C 0.7592(8) 0.2817(5) 0.7372(4) 0.080(4) Uani 1 d .
H18A H 0.7396 0.2935 0.7661 0.096 Uiso 1 calc R
H18B H 0.8137 0.2893 0.7385 0.096 Uiso 1 calc R
C19 C 0.7234(8) 0.3143(6) 0.7012(5) 0.086(4) Uani 1 d .
H19A H 0.7384 0.3534 0.7052 0.103 Uiso 1 calc R
H19B H 0.6683 0.3122 0.7032 0.103 Uiso 1 calc R
C20 C 0.7445(6) 0.2943(6) 0.6542(4) 0.081(4) Uani 1 d .
H20A H 0.7152 0.3150 0.6307 0.097 Uiso 1 calc R
H20B H 0.7983 0.3012 0.6503 0.097 Uiso 1 calc R
C21 C 0.2652(4) 0.1365(3) 0.6448(3) 0.0285(18) Uani 1 d .
C22 C 0.2312(4) 0.1006(3) 0.6621(2) 0.0281(18) Uani 1 d .
C23 C 0.1901(5) 0.0595(4) 0.6820(3) 0.040(2) Uani 1 d .
C24 C 0.1553(6) 0.0236(5) 0.6993(4) 0.065(3) Uani 1 d .
C25 C 0.1118(8) -0.0292(8) 0.7148(6) 0.143(9) Uani 1 d .
H25 H 0.1377 -0.0635 0.7052 0.171 Uiso 1 calc R
C26 C 0.1185(14) -0.0238(10) 0.7617(8) 0.177(9) Uiso 1 d .
H26A H 0.0999 0.0130 0.7704 0.213 Uiso 1 calc R
H26B H 0.1720 -0.0263 0.7720 0.213 Uiso 1 calc R
C27 C 0.0701(17) -0.0727(13) 0.7868(10) 0.225(12) Uiso 1 d .
H27 H 0.0893 -0.0955 0.8107 0.270 Uiso 1 calc R
C28 C -0.0027(9) -0.0751(7) 0.7677(5) 0.099(5) Uiso 1 d .
H28A H -0.0295 -0.0405 0.7740 0.119 Uiso 1 calc R
H28B H -0.0300 -0.1060 0.7812 0.119 Uiso 1 calc R
C29 C -0.0009(12) -0.0829(8) 0.7211(7) 0.144(7) Uiso 1 d .
H29A H -0.0526 -0.0876 0.7079 0.172 Uiso 1 calc R
H29B H 0.0278 -0.1167 0.7148 0.172 Uiso 1 calc R
C30 C 0.0387(11) -0.0291(9) 0.6984(7) 0.142(7) Uiso 1 d .
H30A H 0.0360 -0.0322 0.6652 0.170 Uiso 1 calc R
H30B H 0.0133 0.0053 0.7069 0.170 Uiso 1 calc R
C31 C 0.5261(5) 0.3786(3) 0.5756(3) 0.0320(19) Uani 1 d .
C32 C 0.5337(5) 0.4325(4) 0.5600(3) 0.043(2) Uani 1 d .
H32 H 0.4941 0.4582 0.5628 0.052 Uiso 1 calc R
C33 C 0.5984(6) 0.4483(4) 0.5406(3) 0.054(3) Uani 1 d .
H33 H 0.6027 0.4850 0.5298 0.065 Uiso 1 calc R
C34 C 0.6566(6) 0.4124(5) 0.5366(3) 0.059(3) Uani 1 d .
H34 H 0.7012 0.4242 0.5235 0.071 Uiso 1 calc R
C35 C 0.6502(5) 0.3581(5) 0.5519(3) 0.057(3) Uani 1 d .
H35 H 0.6899 0.3326 0.5488 0.069 Uiso 1 calc R
C36 C 0.5861(5) 0.3420(4) 0.5715(3) 0.039(2) Uani 1 d .
H36 H 0.5822 0.3054 0.5825 0.046 Uiso 1 calc R
C37 C 0.3712(4) 0.4060(3) 0.5807(3) 0.0292(18) Uani 1 d .
C38 C 0.3643(5) 0.4533(4) 0.6065(3) 0.043(2) Uani 1 d .
H38 H 0.3933 0.4577 0.6339 0.052 Uiso 1 calc R
C39 C 0.3145(6) 0.4943(4) 0.5916(3) 0.057(3) Uani 1 d .
H39 H 0.3086 0.5263 0.6095 0.069 Uiso 1 calc R
C40 C 0.2745(6) 0.4892(4) 0.5521(3) 0.051(3) Uani 1 d .
H40 H 0.2414 0.5179 0.5423 0.061 Uiso 1 calc R
C41 C 0.2810(5) 0.4429(4) 0.5258(3) 0.048(2) Uani 1 d .
H41 H 0.2528 0.4398 0.4980 0.058 Uiso 1 calc R
C42 C 0.3288(5) 0.4012(3) 0.5401(3) 0.040(2) Uani 1 d .
H42 H 0.3330 0.3690 0.5223 0.048 Uiso 1 calc R
C43 C 0.4467(4) 0.3519(3) 0.6562(3) 0.0273(17) Uani 1 d .
C44 C 0.5116(5) 0.3658(3) 0.6806(3) 0.0328(19) Uani 1 d .
H44 H 0.5547 0.3771 0.6657 0.039 Uiso 1 calc R
C45 C 0.5135(6) 0.3634(4) 0.7276(3) 0.045(2) Uani 1 d .
H45 H 0.5582 0.3727 0.7446 0.054 Uiso 1 calc R
C46 C 0.4507(6) 0.3474(4) 0.7493(3) 0.043(2) Uani 1 d .
H46 H 0.4521 0.3464 0.7812 0.052 Uiso 1 calc R
C47 C 0.3862(6) 0.3330(4) 0.7250(3) 0.045(2) Uani 1 d .
H47 H 0.3433 0.3218 0.7402 0.054 Uiso 1 calc R
C48 C 0.3833(5) 0.3346(3) 0.6787(3) 0.038(2) Uani 1 d .
H48 H 0.3389 0.3241 0.6620 0.046 Uiso 1 calc R
C49 C 0.4401(5) 0.3019(3) 0.4584(2) 0.0317(19) Uani 1 d .
C50 C 0.4936(6) 0.3449(4) 0.4619(3) 0.042(2) Uani 1 d .
H50 H 0.5406 0.3388 0.4776 0.050 Uiso 1 calc R
C51 C 0.4775(7) 0.3963(4) 0.4424(3) 0.054(3) Uani 1 d .
H51 H 0.5140 0.4249 0.4439 0.065 Uiso 1 calc R
C52 C 0.4075(7) 0.4053(4) 0.4206(3) 0.057(3) Uani 1 d .
H52 H 0.3955 0.4405 0.4082 0.068 Uiso 1 calc R
C53 C 0.3566(6) 0.3640(5) 0.4172(3) 0.053(3) Uani 1 d .
H53 H 0.3097 0.3701 0.4014 0.063 Uiso 1 calc R
C54 C 0.3719(5) 0.3122(4) 0.4365(3) 0.041(2) Uani 1 d .
H54 H 0.3348 0.2841 0.4345 0.049 Uiso 1 calc R
C55 C 0.5533(4) 0.2221(3) 0.4874(3) 0.0287(18) Uani 1 d .
C56 C 0.5939(5) 0.2306(4) 0.4502(3) 0.036(2) Uani 1 d .
H56 H 0.5704 0.2479 0.4246 0.043 Uiso 1 calc R
C57 C 0.6681(5) 0.2145(4) 0.4488(3) 0.047(2) Uani 1 d .
H57 H 0.6947 0.2201 0.4225 0.057 Uiso 1 calc R
C58 C 0.7030(5) 0.1902(4) 0.4865(4) 0.052(3) Uani 1 d .
H58 H 0.7540 0.1792 0.4861 0.063 Uiso 1 calc R
C59 C 0.6633(5) 0.1820(4) 0.5248(4) 0.048(3) Uani 1 d .
H59 H 0.6874 0.1655 0.5506 0.057 Uiso 1 calc R
C60 C 0.5894(5) 0.1975(3) 0.5254(3) 0.040(2) Uani 1 d .
H60 H 0.5626 0.1916 0.5517 0.048 Uiso 1 calc R
C61 C 0.4064(4) 0.1857(3) 0.4560(3) 0.0299(18) Uani 1 d .
C62 C 0.4227(5) 0.1757(4) 0.4119(3) 0.046(2) Uani 1 d .
H62 H 0.4593 0.1974 0.3981 0.055 Uiso 1 calc R
C63 C 0.3857(6) 0.1343(4) 0.3882(3) 0.051(3) Uani 1 d .
H63 H 0.3970 0.1277 0.3579 0.061 Uiso 1 calc R
C64 C 0.3328(5) 0.1024(4) 0.4076(3) 0.050(3) Uani 1 d .
H64 H 0.3080 0.0739 0.3908 0.060 Uiso 1 calc R
C65 C 0.3160(6) 0.1117(4) 0.4506(4) 0.055(3) Uani 1 d .
H65 H 0.2791 0.0899 0.4640 0.066 Uiso 1 calc R
C66 C 0.3530(5) 0.1536(4) 0.4758(3) 0.042(2) Uani 1 d .
H66 H 0.3414 0.1599 0.5061 0.050 Uiso 1 calc R
C67 C 0.1089(5) 0.3188(3) 0.6241(3) 0.036(2) Uani 1 d .
C68 C 0.0711(6) 0.3615(4) 0.6036(4) 0.061(3) Uani 1 d .
H68 H 0.0290 0.3540 0.5837 0.074 Uiso 1 calc R
C69 C 0.0931(8) 0.4162(4) 0.6113(5) 0.082(4) Uani 1 d .
H69 H 0.0660 0.4453 0.5966 0.098 Uiso 1 calc R
C70 C 0.1526(6) 0.4279(4) 0.6395(4) 0.068(3) Uani 1 d .
H70 H 0.1674 0.4651 0.6447 0.081 Uiso 1 calc R
C71 C 0.1909(6) 0.3860(5) 0.6603(4) 0.073(4) Uani 1 d .
H71 H 0.2322 0.3939 0.6807 0.088 Uiso 1 calc R
C72 C 0.1702(5) 0.3311(4) 0.6521(4) 0.061(3) Uani 1 d .
H72 H 0.1987 0.3021 0.6660 0.074 Uiso 1 calc R
C73 C 0.0017(5) 0.2491(3) 0.5768(3) 0.0328(19) Uani 1 d .
C74 C -0.0721(5) 0.2463(4) 0.5876(3) 0.052(3) Uani 1 d .
H74 H -0.0844 0.2427 0.6181 0.062 Uiso 1 calc R
C75 C -0.1290(5) 0.2487(5) 0.5536(3) 0.064(3) Uani 1 d .
H75 H -0.1798 0.2467 0.5612 0.076 Uiso 1 calc R
C76 C -0.1124(6) 0.2539(4) 0.5095(3) 0.054(3) Uani 1 d .
H76 H -0.1515 0.2568 0.4867 0.065 Uiso 1 calc R
C77 C -0.0386(5) 0.2548(4) 0.4984(3) 0.047(2) Uani 1 d .
H77 H -0.0265 0.2564 0.4678 0.057 Uiso 1 calc R
C78 C 0.0174(5) 0.2536(4) 0.5317(3) 0.042(2) Uani 1 d .
H78 H 0.0680 0.2558 0.5238 0.050 Uiso 1 calc R
C79 C 0.0438(4) 0.2308(3) 0.6714(3) 0.0306(18) Uani 1 d .
C80 C 0.0593(5) 0.1792(4) 0.6900(3) 0.042(2) Uani 1 d .
H80 H 0.0887 0.1536 0.6744 0.050 Uiso 1 calc R
C81 C 0.0323(6) 0.1647(4) 0.7311(3) 0.053(3) Uani 1 d .
H81 H 0.0430 0.1293 0.7434 0.064 Uiso 1 calc R
C82 C -0.0099(6) 0.2014(5) 0.7542(3) 0.055(3) Uani 1 d .
H82 H -0.0299 0.1909 0.7818 0.065 Uiso 1 calc R
C83 C -0.0233(5) 0.2535(4) 0.7370(3) 0.048(2) Uani 1 d .
H83 H -0.0500 0.2796 0.7536 0.058 Uiso 1 calc R
C84 C 0.0024(5) 0.2678(4) 0.6954(3) 0.039(2) Uani 1 d .
H84 H -0.0086 0.3033 0.6833 0.047 Uiso 1 calc R
C85 C 0.0172(5) 0.0978(3) 0.5594(3) 0.0324(19) Uani 1 d .
C86 C -0.0424(5) 0.1037(4) 0.5279(3) 0.040(2) Uani 1 d .
H86 H -0.0328 0.1088 0.4972 0.048 Uiso 1 calc R
C87 C -0.1165(6) 0.1021(4) 0.5409(4) 0.057(3) Uani 1 d .
H87 H -0.1569 0.1066 0.5191 0.068 Uiso 1 calc R
C88 C -0.1303(6) 0.0939(4) 0.5855(4) 0.059(3) Uani 1 d .
H88 H -0.1803 0.0923 0.5946 0.071 Uiso 1 calc R
C89 C -0.0705(6) 0.0879(4) 0.6170(3) 0.053(3) Uani 1 d .
H89 H -0.0800 0.0827 0.6478 0.063 Uiso 1 calc R
C90 C 0.0008(5) 0.0895(4) 0.6043(3) 0.039(2) Uani 1 d .
H90 H 0.0408 0.0848 0.6263 0.047 Uiso 1 calc R
C91 C 0.1131(4) 0.1065(3) 0.4855(3) 0.0324(19) Uani 1 d .
C92 C 0.1012(6) 0.0606(4) 0.4581(3) 0.047(2) Uani 1 d .
H92 H 0.0960 0.0253 0.4714 0.056 Uiso 1 calc R
C93 C 0.0970(6) 0.0653(4) 0.4120(3) 0.055(3) Uani 1 d .
H93 H 0.0877 0.0335 0.3939 0.066 Uiso 1 calc R
C94 C 0.1061(7) 0.1161(5) 0.3919(3) 0.064(3) Uani 1 d .
H94 H 0.1034 0.1196 0.3601 0.076 Uiso 1 calc R
C95 C 0.1192(7) 0.1619(5) 0.4190(3) 0.065(3) Uani 1 d .
H95 H 0.1245 0.1971 0.4055 0.078 Uiso 1 calc R
C96 C 0.1247(6) 0.1573(4) 0.4647(3) 0.050(2) Uani 1 d .
H96 H 0.1365 0.1888 0.4825 0.060 Uiso 1 calc R
C97 C 0.1535(5) 0.0349(3) 0.5592(3) 0.0309(19) Uani 1 d .
C98 C 0.1079(6) -0.0108(4) 0.5672(3) 0.045(2) Uani 1 d .
H98 H 0.0549 -0.0071 0.5656 0.054 Uiso 1 calc R
C99 C 0.1410(7) -0.0615(4) 0.5773(3) 0.060(3) Uani 1 d .
H99 H 0.1104 -0.0925 0.5828 0.072 Uiso 1 calc R
C100 C 0.2171(7) -0.0671(4) 0.5793(3) 0.059(3) Uani 1 d .
H100 H 0.2389 -0.1019 0.5864 0.071 Uiso 1 calc R
C101 C 0.2627(6) -0.0227(5) 0.5711(4) 0.063(3) Uani 1 d .
H101 H 0.3156 -0.0270 0.5721 0.075 Uiso 1 calc R
C102 C 0.2301(5) 0.0284(4) 0.5615(3) 0.044(2) Uani 1 d .
H102 H 0.2612 0.0593 0.5564 0.053 Uiso 1 calc R
C103 C 0.4695(5) 0.1782(3) 0.7897(3) 0.0331(19) Uani 1 d .
C104 C 0.4994(5) 0.1600(4) 0.8313(3) 0.040(2) Uani 1 d .
H104 H 0.4730 0.1335 0.8478 0.048 Uiso 1 calc R
C105 C 0.5673(5) 0.1804(4) 0.8488(3) 0.046(2) Uani 1 d .
H105 H 0.5884 0.1662 0.8763 0.055 Uiso 1 calc R
C106 C 0.6052(6) 0.2216(4) 0.8262(3) 0.052(3) Uani 1 d .
H106 H 0.6509 0.2366 0.8387 0.063 Uiso 1 calc R
C107 C 0.5750(5) 0.2398(4) 0.7858(3) 0.044(2) Uani 1 d .
H107 H 0.6000 0.2679 0.7701 0.053 Uiso 1 calc R
C108 C 0.5084(5) 0.2181(3) 0.7671(3) 0.036(2) Uani 1 d .
H108 H 0.4894 0.2307 0.7385 0.044 Uiso 1 calc R
C109 C 0.3121(4) 0.2034(3) 0.7800(2) 0.0278(17) Uani 1 d .
C110 C 0.3195(5) 0.2321(4) 0.8208(3) 0.039(2) Uani 1 d .
H110 H 0.3628 0.2267 0.8401 0.047 Uiso 1 calc R
C111 C 0.2649(5) 0.2677(4) 0.8330(3) 0.044(2) Uani 1 d .
H111 H 0.2707 0.2868 0.8608 0.052 Uiso 1 calc R
C112 C 0.2017(5) 0.2760(4) 0.8055(3) 0.042(2) Uani 1 d .
H112 H 0.1642 0.3010 0.8141 0.050 Uiso 1 calc R
C113 C 0.1932(5) 0.2476(4) 0.7653(3) 0.047(2) Uani 1 d .
H113 H 0.1492 0.2527 0.7465 0.057 Uiso 1 calc R
C114 C 0.2494(5) 0.2114(4) 0.7521(3) 0.041(2) Uani 1 d .
H114 H 0.2441 0.1926 0.7242 0.049 Uiso 1 calc R
C115 C 0.3600(5) 0.0913(3) 0.7934(3) 0.034(2) Uani 1 d .
C116 C 0.4140(6) 0.0497(4) 0.7972(3) 0.047(2) Uani 1 d .
H116 H 0.4616 0.0554 0.7852 0.056 Uiso 1 calc R
C117 C 0.3994(7) -0.0002(4) 0.8184(3) 0.059(3) Uani 1 d .
H117 H 0.4372 -0.0276 0.8214 0.071 Uiso 1 calc R
C118 C 0.3305(7) -0.0095(4) 0.8349(4) 0.062(3) Uani 1 d .
H118 H 0.3201 -0.0436 0.8491 0.075 Uiso 1 calc R
C119 C 0.2762(6) 0.0309(4) 0.8307(3) 0.057(3) Uani 1 d .
H119 H 0.2283 0.0243 0.8420 0.068 Uiso 1 calc R
C120 C 0.2902(5) 0.0812(3) 0.8101(3) 0.041(2) Uani 1 d .
H120 H 0.2521 0.1085 0.8076 0.049 Uiso 1 calc R
C121 C 0.5400(4) 0.0420(3) 0.7071(3) 0.0304(18) Uani 1 d .
C122 C 0.5799(5) 0.0885(3) 0.7226(3) 0.035(2) Uani 1 d .
H122 H 0.5709 0.1229 0.7081 0.042 Uiso 1 calc R
C123 C 0.6317(5) 0.0859(4) 0.7581(3) 0.043(2) Uani 1 d .
H123 H 0.6582 0.1180 0.7679 0.051 Uiso 1 calc R
C124 C 0.6450(5) 0.0355(4) 0.7797(3) 0.043(2) Uani 1 d .
H124 H 0.6808 0.0332 0.8044 0.052 Uiso 1 calc R
C125 C 0.6066(5) -0.0109(4) 0.7655(3) 0.041(2) Uani 1 d .
H125 H 0.6156 -0.0449 0.7805 0.049 Uiso 1 calc R
C126 C 0.5551(5) -0.0082(3) 0.7294(3) 0.035(2) Uani 1 d .
H126 H 0.5296 -0.0407 0.7195 0.042 Uiso 1 calc R
C127 C 0.5134(5) 0.0523(3) 0.6111(3) 0.037(2) Uani 1 d .
C128 C 0.4704(6) 0.0657(4) 0.5722(3) 0.048(2) Uani 1 d .
H128 H 0.4190 0.0752 0.5739 0.058 Uiso 1 calc R
C129 C 0.5033(8) 0.0651(4) 0.5310(3) 0.059(3) Uani 1 d .
H129 H 0.4736 0.0734 0.5045 0.071 Uiso 1 calc R
C130 C 0.5765(8) 0.0529(4) 0.5280(4) 0.061(3) Uani 1 d .
H130 H 0.5979 0.0526 0.4995 0.073 Uiso 1 calc R
C131 C 0.6203(7) 0.0410(4) 0.5665(4) 0.067(3) Uani 1 d .
H131 H 0.6722 0.0333 0.5646 0.080 Uiso 1 calc R
C132 C 0.5883(6) 0.0404(4) 0.6075(3) 0.050(2) Uani 1 d .
H132 H 0.6183 0.0317 0.6338 0.060 Uiso 1 calc R
C133 C 0.4184(5) -0.0159(3) 0.6630(3) 0.0317(19) Uani 1 d .
C134 C 0.4419(5) -0.0607(3) 0.6373(3) 0.039(2) Uani 1 d .
H134 H 0.4832 -0.0570 0.6188 0.047 Uiso 1 calc R
C135 C 0.4037(6) -0.1108(4) 0.6395(4) 0.052(3) Uani 1 d .
H135 H 0.4199 -0.1413 0.6225 0.062 Uiso 1 calc R
C136 C 0.3438(6) -0.1168(4) 0.6654(3) 0.047(2) Uani 1 d .
H136 H 0.3186 -0.1513 0.6662 0.057 Uiso 1 calc R
C137 C 0.3198(5) -0.0734(4) 0.6903(3) 0.047(2) Uani 1 d .
H137 H 0.2781 -0.0779 0.7085 0.056 Uiso 1 calc R
C138 C 0.3561(5) -0.0232(4) 0.6890(3) 0.039(2) Uani 1 d .
H138 H 0.3385 0.0069 0.7060 0.047 Uiso 1 calc R
C139 C 0.8853(7) 0.4109(6) 0.5201(6) 0.100(5) Uani 1 d .
H13A H 0.9056 0.4447 0.5066 0.120 Uiso 1 calc R
H13B H 0.9236 0.3816 0.5185 0.120 Uiso 1 calc R
C140 C 0.8708(9) 0.4215(7) 0.5671(6) 0.127(7) Uani 1 d .
H14A H 0.9173 0.4330 0.5833 0.191 Uiso 1 calc R
H14B H 0.8520 0.3878 0.5807 0.191 Uiso 1 calc R
H14C H 0.8333 0.4508 0.5687 0.191 Uiso 1 calc R
C141 C 0.8288(8) 0.3789(6) 0.4503(5) 0.090(4) Uani 1 d .
H14D H 0.8680 0.3502 0.4491 0.108 Uiso 1 calc R
H14E H 0.8446 0.4111 0.4327 0.108 Uiso 1 calc R
C142 C 0.7560(8) 0.3570(5) 0.4305(5) 0.100(5) Uani 1 d .
H14F H 0.7622 0.3458 0.3993 0.149 Uiso 1 calc R
H14G H 0.7176 0.3858 0.4312 0.149 Uiso 1 calc R
H14H H 0.7407 0.3251 0.4479 0.149 Uiso 1 calc R
C143 C 0.8406(10) 0.0677(8) 0.7579(6) 0.120(6) Uiso 1 d .
H14I H 0.8023 0.0912 0.7421 0.144 Uiso 1 calc R
H14J H 0.8882 0.0722 0.7429 0.144 Uiso 1 calc R
C144 C 0.8508(10) 0.0855(8) 0.8044(6) 0.134(6) Uiso 1 d .
H14K H 0.8661 0.1243 0.8053 0.201 Uiso 1 calc R
H14L H 0.8896 0.0629 0.8199 0.201 Uiso 1 calc R
H14M H 0.8035 0.0813 0.8193 0.201 Uiso 1 calc R
C145 C 0.7965(10) -0.0082(7) 0.7099(6) 0.110(5) Uiso 1 d .
H14N H 0.8390 -0.0043 0.6901 0.132 Uiso 1 calc R
H14O H 0.7537 0.0133 0.6967 0.132 Uiso 1 calc R
C146 C 0.7754(9) -0.0670(7) 0.7133(6) 0.116(5) Uiso 1 d .
H14P H 0.7610 -0.0812 0.6833 0.174 Uiso 1 calc R
H14Q H 0.7332 -0.0706 0.7327 0.174 Uiso 1 calc R
H14R H 0.8182 -0.0881 0.7261 0.174 Uiso 1 calc R
F1 F -0.1328(6) 0.2398(4) 0.8219(3) 0.129(3) Uani 1 d .
F2 F -0.1483(7) 0.3276(4) 0.8370(3) 0.162(5) Uani 1 d .
F3 F -0.1028(7) 0.2232(3) 0.8919(3) 0.143(4) Uani 1 d .
F4 F -0.1186(13) 0.3080(4) 0.9075(3) 0.265(11) Uani 1 d .
F5 F -0.2108(6) 0.2657(6) 0.8659(5) 0.209(7) Uani 1 d .
F6 F -0.0459(7) 0.2864(8) 0.8587(7) 0.276(10) Uani 1 d .
O1 O 0.8205(4) 0.3947(3) 0.4950(3) 0.074(2) Uani 1 d .
O2 O 0.8182(5) 0.0130(4) 0.7552(4) 0.096(3) Uani 1 d .

loop_
_atom_site_aniso_label
_atom_site_aniso_U_11
_atom_site_aniso_U_22
_atom_site_aniso_U_33
_atom_site_aniso_U_23
_atom_site_aniso_U_13
_atom_site_aniso_U_12
Cu1 0.0260(5) 0.0225(5) 0.0249(5) 0.0030(4) -0.0059(4) -0.0019(4)
Ag1 0.0324(3) 0.0225(3) 0.0266(3) 0.0015(2) -0.0023(2) -0.0040(3)
Ag2 0.031(2) 0.031(2) 0.0145(8) -0.0012(8) -0.0101(8) -0.0010(14)
Ag2' 0.011(4) 0.018(4) 0.099(5) -0.003(3) 0.001(3) -0.006(3)
Ag3 0.0333(3) 0.0239(3) 0.0249(3) 0.0026(2) -0.0065(2) 0.0042(3)
P1 0.0340(12) 0.0200(10) 0.0292(11) -0.0017(8) -0.0024(9) -0.0040(9)
P2 0.0331(12) 0.0243(11) 0.0257(10) 0.0020(9) -0.0034(9) 0.0006(9)
P3 0.0280(11) 0.0305(12) 0.0300(11) -0.0018(9) -0.0065(9) 0.0028(9)
P4 0.0308(11) 0.0243(11) 0.0315(11) -0.0016(9) -0.0076(9) -0.0046(9)
P5 0.0339(12) 0.0256(11) 0.0252(11) 0.0000(9) -0.0051(9) 0.0046(9)
P6 0.0366(12) 0.0208(11) 0.0321(11) -0.0008(9) -0.0030(9) 0.0055(9)
P7 0.081(2) 0.0483(17) 0.0479(16) 0.0006(13) 0.0050(15) -0.0015(15)
C1 0.036(5) 0.031(5) 0.035(5) -0.002(4) 0.004(4) -0.008(4)
C2 0.021(4) 0.036(5) 0.020(4) -0.001(3) -0.002(3) -0.005(3)
C3 0.032(5) 0.036(5) 0.034(5) 0.007(4) 0.001(4) -0.001(4)
C4 0.051(6) 0.058(6) 0.031(5) 0.011(5) 0.000(4) 0.004(5)
C5 0.106(11) 0.092(10) 0.059(8) 0.024(7) -0.009(7) 0.058(8)
C6 0.063(8) 0.070(8) 0.088(9) 0.027(7) -0.004(6) 0.026(6)
C7 0.109(13) 0.089(11) 0.180(18) 0.059(12) 0.006(12) 0.063(10)
C9 0.099(11) 0.161(16) 0.051(8) 0.022(9) -0.031(7) -0.004(11)
C10 0.125(13) 0.119(13) 0.057(8) -0.005(8) -0.044(8) 0.032(10)
C11 0.044(5) 0.022(4) 0.022(4) 0.006(3) 0.001(4) -0.006(4)
C12 0.041(5) 0.029(5) 0.023(4) 0.010(3) -0.005(4) 0.002(4)
C13 0.032(5) 0.048(6) 0.054(6) 0.017(5) -0.016(4) -0.013(4)
C14 0.054(7) 0.070(8) 0.056(7) -0.007(6) -0.023(5) 0.000(6)
C15 0.062(7) 0.098(10) 0.053(7) -0.001(7) -0.009(6) -0.011(7)
C16 0.066(8) 0.079(9) 0.082(9) -0.012(7) -0.016(7) -0.005(7)
C17 0.072(8) 0.067(8) 0.052(7) 0.008(6) -0.015(6) 0.001(6)
C18 0.100(10) 0.071(9) 0.068(8) -0.011(7) -0.010(7) -0.012(7)
C19 0.085(10) 0.070(9) 0.100(11) -0.002(8) -0.015(8) 0.009(7)
C20 0.047(7) 0.122(12) 0.072(8) 0.037(8) -0.019(6) -0.030(7)
C21 0.027(4) 0.030(4) 0.026(4) -0.003(4) -0.018(3) 0.001(4)
C22 0.027(4) 0.034(5) 0.022(4) 0.002(4) -0.007(3) 0.004(4)
C23 0.041(5) 0.038(5) 0.040(5) 0.006(4) -0.004(4) -0.009(4)
C24 0.041(6) 0.078(8) 0.076(8) 0.038(7) -0.007(5) -0.013(6)
C25 0.082(10) 0.199(18) 0.155(15) 0.156(14) 0.074(10) 0.089(11)
C31 0.037(5) 0.032(5) 0.026(4) 0.000(3) -0.008(4) -0.009(4)
C32 0.045(6) 0.034(5) 0.051(6) 0.001(4) 0.006(4) -0.003(4)
C33 0.058(7) 0.051(6) 0.054(6) 0.008(5) 0.004(5) -0.021(5)
C34 0.044(6) 0.082(8) 0.052(6) 0.018(6) -0.002(5) -0.023(6)
C35 0.025(5) 0.082(8) 0.065(7) 0.017(6) 0.002(5) 0.011(5)
C36 0.036(5) 0.039(5) 0.040(5) 0.003(4) -0.004(4) 0.004(4)
C37 0.033(5) 0.019(4) 0.036(4) 0.001(3) 0.003(4) 0.001(3)
C38 0.058(6) 0.033(5) 0.038(5) -0.007(4) -0.010(4) 0.007(4)
C39 0.086(8) 0.038(6) 0.047(6) -0.004(5) -0.003(6) 0.027(5)
C40 0.054(6) 0.041(6) 0.057(6) 0.019(5) 0.006(5) 0.019(5)
C41 0.050(6) 0.037(5) 0.056(6) 0.006(5) -0.018(5) 0.007(4)
C42 0.043(5) 0.024(5) 0.051(5) 0.003(4) -0.010(4) 0.001(4)
C43 0.036(5) 0.018(4) 0.028(4) -0.003(3) -0.002(3) 0.001(3)
C44 0.042(5) 0.018(4) 0.038(5) 0.000(4) -0.004(4) -0.004(4)
C45 0.062(7) 0.027(5) 0.045(5) -0.006(4) -0.014(5) 0.012(4)
C46 0.071(7) 0.030(5) 0.028(5) 0.000(4) 0.001(5) 0.015(5)
C47 0.064(7) 0.031(5) 0.041(5) 0.001(4) 0.011(5) 0.006(4)
C48 0.055(6) 0.026(5) 0.034(5) 0.000(4) 0.006(4) -0.005(4)
C49 0.046(5) 0.030(5) 0.020(4) 0.002(3) 0.004(4) 0.001(4)
C50 0.061(6) 0.030(5) 0.034(5) 0.003(4) -0.004(4) 0.001(4)
C51 0.108(9) 0.029(5) 0.025(5) -0.001(4) 0.001(5) -0.003(5)
C52 0.102(9) 0.036(6) 0.033(5) 0.004(4) 0.005(6) 0.025(6)
C53 0.057(6) 0.066(7) 0.034(5) 0.012(5) 0.001(5) 0.034(6)
C54 0.049(6) 0.039(5) 0.034(5) 0.009(4) 0.003(4) 0.012(4)
C55 0.032(5) 0.019(4) 0.035(4) -0.007(3) 0.001(4) -0.003(3)
C56 0.030(5) 0.040(5) 0.038(5) -0.004(4) 0.000(4) 0.000(4)
C57 0.038(5) 0.047(6) 0.057(6) -0.013(5) 0.003(5) -0.008(4)
C58 0.032(5) 0.041(6) 0.082(8) -0.020(5) -0.006(5) 0.001(4)
C59 0.035(5) 0.030(5) 0.075(7) -0.006(5) -0.023(5) 0.005(4)
C60 0.053(6) 0.025(5) 0.042(5) 0.001(4) -0.007(4) -0.004(4)
C61 0.027(4) 0.024(4) 0.038(5) 0.002(4) -0.009(3) 0.007(3)
C62 0.049(6) 0.057(6) 0.031(5) -0.006(4) -0.001(4) -0.009(5)
C63 0.057(6) 0.058(7) 0.035(5) -0.019(5) -0.007(5) 0.007(5)
C64 0.041(6) 0.047(6) 0.059(6) -0.020(5) -0.017(5) 0.000(5)
C65 0.058(7) 0.042(6) 0.065(7) -0.017(5) 0.010(5) -0.010(5)
C66 0.047(6) 0.040(5) 0.039(5) -0.008(4) 0.010(4) -0.005(4)
C67 0.038(5) 0.030(5) 0.039(5) -0.001(4) 0.000(4) 0.001(4)
C68 0.059(7) 0.039(6) 0.083(8) 0.006(5) -0.029(6) 0.001(5)
C69 0.095(10) 0.032(6) 0.114(11) 0.014(6) -0.030(8) -0.005(6)
C70 0.053(7) 0.032(6) 0.119(10) -0.022(6) 0.012(7) -0.013(5)
C71 0.056(7) 0.056(8) 0.106(10) -0.031(7) -0.014(7) -0.012(6)
C72 0.044(6) 0.042(6) 0.094(8) -0.006(6) -0.033(6) 0.004(5)
C73 0.037(5) 0.026(4) 0.033(5) 0.003(4) -0.013(4) -0.004(4)
C74 0.030(5) 0.084(8) 0.042(5) 0.001(5) -0.002(4) -0.003(5)
C75 0.023(5) 0.113(10) 0.054(7) 0.001(6) -0.010(4) -0.011(5)
C76 0.047(6) 0.063(7) 0.049(6) 0.008(5) -0.024(5) -0.008(5)
C77 0.040(6) 0.065(7) 0.035(5) 0.005(5) -0.010(4) -0.003(5)
C78 0.033(5) 0.054(6) 0.036(5) 0.006(4) -0.004(4) -0.007(4)
C79 0.028(4) 0.034(5) 0.030(4) -0.005(4) -0.004(3) 0.000(4)
C80 0.046(5) 0.037(5) 0.043(5) -0.008(4) 0.002(4) 0.000(4)
C81 0.066(7) 0.048(6) 0.045(6) 0.007(5) -0.004(5) 0.001(5)
C82 0.056(7) 0.067(7) 0.041(6) 0.001(5) 0.011(5) 0.003(5)
C83 0.036(5) 0.063(7) 0.046(6) -0.001(5) 0.001(4) 0.010(5)
C84 0.041(5) 0.041(5) 0.036(5) -0.001(4) -0.001(4) 0.006(4)
C85 0.039(5) 0.019(4) 0.039(5) -0.004(4) 0.002(4) -0.007(4)
C86 0.040(5) 0.038(5) 0.041(5) 0.000(4) -0.007(4) -0.004(4)
C87 0.041(6) 0.057(7) 0.070(7) 0.000(6) -0.013(5) -0.002(5)
C88 0.039(6) 0.062(7) 0.079(8) -0.012(6) 0.016(6) -0.006(5)
C89 0.051(7) 0.059(7) 0.050(6) -0.002(5) 0.007(5) -0.006(5)
C90 0.037(5) 0.041(5) 0.040(5) -0.002(4) -0.006(4) -0.008(4)
C91 0.028(4) 0.036(5) 0.032(4) 0.004(4) -0.004(3) -0.004(4)
C92 0.067(7) 0.034(5) 0.038(5) -0.005(4) -0.005(5) -0.014(5)
C93 0.082(8) 0.051(6) 0.032(5) -0.010(5) 0.001(5) -0.018(6)
C94 0.096(9) 0.067(8) 0.028(5) 0.002(5) -0.002(5) -0.013(6)
C95 0.106(10) 0.048(7) 0.041(6) 0.011(5) 0.008(6) -0.005(6)
C96 0.071(7) 0.036(5) 0.042(6) 0.002(4) 0.001(5) -0.007(5)
C97 0.044(5) 0.021(4) 0.027(4) -0.004(3) -0.011(4) 0.001(4)
C98 0.055(6) 0.034(5) 0.044(5) 0.004(4) -0.016(5) -0.006(4)
C99 0.094(9) 0.032(5) 0.050(6) 0.002(5) -0.039(6) -0.001(5)
C100 0.093(9) 0.030(6) 0.050(6) -0.008(5) -0.034(6) 0.024(6)
C101 0.065(7) 0.053(7) 0.067(7) -0.017(6) -0.025(6) 0.023(6)
C102 0.049(6) 0.040(5) 0.042(5) -0.014(4) -0.009(4) 0.007(4)
C103 0.036(5) 0.036(5) 0.028(4) -0.003(4) 0.004(4) 0.006(4)
C104 0.046(5) 0.048(6) 0.027(4) 0.004(4) -0.003(4) 0.001(4)
C105 0.041(5) 0.066(7) 0.029(5) -0.003(5) -0.013(4) 0.003(5)
C106 0.046(6) 0.056(7) 0.053(6) -0.016(5) -0.007(5) -0.002(5)
C107 0.048(6) 0.032(5) 0.052(6) -0.002(4) -0.001(5) -0.005(4)
C108 0.046(5) 0.026(4) 0.036(5) -0.002(4) -0.004(4) 0.008(4)
C109 0.029(4) 0.026(4) 0.028(4) 0.000(3) -0.004(3) -0.006(3)
C110 0.042(5) 0.046(6) 0.029(5) -0.001(4) -0.005(4) 0.003(4)
C111 0.050(6) 0.047(6) 0.034(5) -0.019(4) 0.003(4) 0.009(5)
C112 0.038(5) 0.035(5) 0.052(6) -0.012(4) -0.001(4) 0.010(4)
C113 0.031(5) 0.056(6) 0.052(6) -0.010(5) -0.015(4) 0.014(4)
C114 0.043(5) 0.043(5) 0.036(5) -0.015(4) -0.005(4) 0.007(4)
C115 0.050(6) 0.030(5) 0.022(4) -0.005(3) -0.007(4) 0.006(4)
C116 0.070(7) 0.034(5) 0.036(5) 0.004(4) 0.008(5) 0.009(5)
C117 0.104(10) 0.024(5) 0.050(6) 0.006(4) 0.013(6) 0.018(5)
C118 0.103(10) 0.027(5) 0.055(7) 0.005(5) -0.014(7) -0.012(6)
C119 0.066(7) 0.048(6) 0.057(6) 0.005(5) 0.002(5) -0.021(6)
C120 0.040(5) 0.027(5) 0.055(6) 0.004(4) -0.005(4) -0.005(4)
C121 0.030(4) 0.030(5) 0.032(4) 0.001(4) 0.002(4) 0.005(3)
C122 0.038(5) 0.022(4) 0.045(5) 0.003(4) 0.001(4) -0.004(4)
C123 0.035(5) 0.038(5) 0.054(6) 0.002(4) -0.017(4) -0.004(4)
C124 0.034(5) 0.052(6) 0.042(5) 0.006(4) -0.012(4) 0.000(4)
C125 0.043(5) 0.037(5) 0.041(5) 0.011(4) 0.000(4) 0.005(4)
C126 0.043(5) 0.023(4) 0.038(5) 0.004(4) 0.000(4) 0.003(4)
C127 0.055(6) 0.019(4) 0.037(5) -0.003(4) 0.008(4) 0.002(4)
C128 0.065(7) 0.032(5) 0.046(6) -0.001(4) -0.009(5) 0.000(5)
C129 0.108(10) 0.032(6) 0.037(6) -0.009(4) 0.009(6) -0.004(6)
C130 0.103(10) 0.033(6) 0.049(6) -0.007(5) 0.032(7) -0.003(6)
C131 0.084(9) 0.040(6) 0.079(8) 0.000(6) 0.029(7) 0.008(6)
C132 0.051(6) 0.048(6) 0.051(6) 0.007(5) 0.014(5) 0.013(5)
C133 0.038(5) 0.019(4) 0.037(5) 0.008(3) -0.005(4) 0.008(3)
C134 0.046(5) 0.021(4) 0.051(5) -0.007(4) -0.001(4) 0.003(4)
C135 0.061(7) 0.027(5) 0.066(7) -0.009(5) -0.009(6) -0.002(5)
C136 0.054(6) 0.025(5) 0.061(6) 0.011(5) -0.018(5) -0.007(4)
C137 0.042(5) 0.031(5) 0.067(7) 0.013(5) -0.002(5) -0.001(4)
C138 0.044(5) 0.034(5) 0.039(5) 0.000(4) -0.006(4) 0.006(4)
C139 0.063(9) 0.093(11) 0.144(14) -0.031(10) -0.009(9) 0.021(8)
C140 0.092(12) 0.132(15) 0.152(16) -0.074(13) -0.045(11) 0.032(10)
C141 0.093(11) 0.072(9) 0.104(11) -0.004(8) 0.011(9) 0.023(8)
C142 0.127(13) 0.043(7) 0.123(12) -0.021(8) -0.044(10) 0.020(7)
F1 0.156(8) 0.140(8) 0.088(6) -0.042(6) -0.016(5) 0.050(7)
F2 0.276(14) 0.078(6) 0.121(7) 0.035(5) -0.084(8) -0.022(7)
F3 0.263(13) 0.059(5) 0.101(6) 0.016(5) -0.049(7) 0.008(6)
F4 0.62(3) 0.084(7) 0.078(6) -0.033(6) -0.089(12) 0.124(12)
F5 0.092(7) 0.292(17) 0.252(15) 0.078(13) 0.098(9) 0.045(9)
F6 0.128(11) 0.31(2) 0.38(2) 0.108(19) -0.066(13) -0.129(12)
O1 0.051(5) 0.062(5) 0.106(7) -0.007(5) -0.008(5) 0.016(4)
O2 0.055(5) 0.094(7) 0.139(9) 0.033(6) -0.002(5) 0.007(5)

loop_
_atom_type_symbol
_atom_type_description
_atom_type_scat_dispersion_real
_atom_type_scat_dispersion_imag
_atom_type_scat_source
C C 0.0033 0.0016 'International Tables Vol C Tables 4.2.6.8 and 6.1.1.4'
H H 0.0000 0.0000 'International Tables Vol C Tables 4.2.6.8 and 6.1.1.4'
O O 0.0106 0.0060 'International Tables Vol C Tables 4.2.6.8 and 6.1.1.4'
Cu Cu 0.3201 1.2651 'International Tables Vol C Tables 4.2.6.8 and 6.1.1.4'
Ag Ag -0.8971 1.1015 'International Tables Vol C Tables 4.2.6.8 and 6.1.1.4'
P P 0.1023 0.0942 'International Tables Vol C Tables 4.2.6.8 and 6.1.1.4'
F F 0.0171 0.0103 'International Tables Vol C Tables 4.2.6.8 and 6.1.1.4'

loop_
_geom_angle_atom_site_label_1
_geom_angle_atom_site_label_2
_geom_angle_atom_site_label_3
_geom_angle
Ag1 Cu1 Ag2 119.40(6)
Ag1 Cu1 Ag2' 119.47(15)
Ag1 Cu1 Ag3 120.50(4)
Ag2' Cu1 Ag2 0.2(2)
Ag3 Cu1 Ag2 119.91(6)
Ag3 Cu1 Ag2' 119.86(15)
C1 Cu1 Ag1 60.2(2)
C1 Cu1 Ag2 59.6(2)
C1 Cu1 Ag2' 59.6(3)
C1 Cu1 Ag3 178.6(2)
C1 Cu1 C11 119.8(3)
C11 Cu1 Ag1 59.9(2)
C11 Cu1 Ag2 179.2(2)
C11 Cu1 Ag2' 179.4(3)
C11 Cu1 Ag3 60.7(2)
C21 Cu1 Ag1 173.2(2)
C21 Cu1 Ag2 60.1(2)
C21 Cu1 Ag2' 60.1(2)
C21 Cu1 Ag3 59.9(2)
C21 Cu1 C1 119.7(3)
C21 Cu1 C11 120.5(3)
P1 Ag1 Cu1 117.52(6)
P2 Ag1 Cu1 127.02(6)
P2 Ag1 P1 115.36(7)
C1 Ag1 Cu1 45.4(2)
C1 Ag1 P1 112.2(2)
C1 Ag1 P2 109.7(2)
C11 Ag1 Cu1 45.5(2)
C11 Ag1 P1 101.82(19)
C11 Ag1 P2 124.5(2)
C11 Ag1 C1 90.7(3)
P3 Ag2 Cu1 120.18(11)
P4 Ag2 Cu1 127.43(13)
P4 Ag2 P3 112.30(13)
C1 Ag2 Cu1 44.6(2)
C1 Ag2 P3 104.0(2)
C1 Ag2 P4 125.0(2)
C1 Ag2 C21 88.9(3)
C21 Ag2 Cu1 44.3(2)
C21 Ag2 P3 119.2(2)
C21 Ag2 P4 106.3(2)
P3 Ag2' Cu1 120.6(3)
P3 Ag2' P4 112.1(3)
P4 Ag2' Cu1 127.2(3)
C1 Ag2' Cu1 44.7(2)
C1 Ag2' P3 104.3(3)
C1 Ag2' P4 124.7(3)
C1 Ag2' C21 89.1(4)
C21 Ag2' Cu1 44.4(2)
C21 Ag2' P3 119.6(3)
C21 Ag2' P4 106.2(3)
P5 Ag3 Cu1 125.23(6)
P5 Ag3 P6 115.87(7)
P6 Ag3 Cu1 118.84(6)
C11 Ag3 Cu1 45.1(2)
C11 Ag3 P5 120.09(19)
C11 Ag3 P6 102.0(2)
C21 Ag3 Cu1 45.0(2)
C21 Ag3 P5 110.4(2)
C21 Ag3 P6 115.95(19)
C21 Ag3 C11 90.0(3)
C31 P1 Ag1 112.7(3)
C37 P1 Ag1 117.3(3)
C37 P1 C31 103.1(4)
C37 P1 C43 104.2(4)
C43 P1 Ag1 112.0(3)
C43 P1 C31 106.4(4)
C49 P2 Ag1 105.8(3)
C49 P2 C61 104.0(4)
C55 P2 Ag1 117.7(3)
C55 P2 C49 105.7(4)
C55 P2 C61 103.8(3)
C61 P2 Ag1 118.3(3)
Ag2' P3 Ag2 0.2(2)
C67 P3 Ag2 119.2(3)
C67 P3 Ag2' 119.1(3)
C67 P3 C73 103.6(4)
C67 P3 C79 102.4(4)
C73 P3 Ag2 108.9(3)
C73 P3 Ag2' 109.1(3)
C79 P3 Ag2 115.8(3)
C79 P3 Ag2' 115.8(3)
C79 P3 C73 105.5(4)
Ag2 P4 Ag2' 0.1(2)
C85 P4 Ag2 109.6(3)
C85 P4 Ag2' 109.5(3)
C91 P4 Ag2 118.9(3)
C91 P4 Ag2' 119.0(3)
C91 P4 C85 104.2(4)
C91 P4 C97 103.8(4)
C97 P4 Ag2 114.9(3)
C97 P4 Ag2' 114.9(3)
C97 P4 C85 103.9(4)
C103 P5 Ag3 114.7(3)
C103 P5 C109 103.7(4)
C109 P5 Ag3 118.9(2)
C115 P5 Ag3 109.8(3)
C115 P5 C103 104.6(4)
C115 P5 C109 103.6(4)
C121 P6 Ag3 109.3(3)
C121 P6 C127 104.3(4)
C127 P6 Ag3 117.4(3)
C133 P6 Ag3 116.9(3)
C133 P6 C121 103.3(4)
C133 P6 C127 104.2(4)
F1 P7 F2 90.7(5)
F1 P7 F3 89.4(5)
F1 P7 F5 84.2(7)
F3 P7 F2 179.8(8)
F4 P7 F1 178.0(6)
F4 P7 F2 91.3(5)
F4 P7 F3 88.7(5)
F4 P7 F5 95.4(10)
F5 P7 F2 84.5(7)
F5 P7 F3 95.7(7)
F6 P7 F1 92.4(10)
F6 P7 F2 90.7(8)
F6 P7 F3 89.1(8)
F6 P7 F4 88.1(11)
F6 P7 F5 174.1(9)
Cu1 C1 Ag1 74.4(3)
Cu1 C1 Ag2 75.8(3)
Cu1 C1 Ag2' 75.7(3)
Ag1 C1 Ag2 149.6(4)
Ag1 C1 Ag2' 149.5(4)
Ag2' C1 Ag2 0.3(2)
C2 C1 Cu1 176.9(7)
C2 C1 Ag1 108.6(6)
C2 C1 Ag2 101.3(6)
C2 C1 Ag2' 101.4(6)
C1 C2 C3 179.0(9)
C4 C3 C2 179.2(10)
C3 C4 C5 178.0(11)
C4 C5 H5 101.2
C6 C5 C4 115.4(10)
C6 C5 H5 101.2
C10 C5 C4 114.6(11)
C10 C5 H5 101.2
C10 C5 C6 119.0(11)
C5 C6 H6A 109.1
C5 C6 H6B 109.1
C5 C6 C7 112.6(11)
H6A C6 H6B 107.8
C7 C6 H6A 109.1
C7 C6 H6B 109.1
C6 C7 H7A 108.8
C6 C7 H7B 108.8
H7A C7 H7B 107.7
C8 C7 C6 113.7(14)
C8 C7 H7A 108.8
C8 C7 H7B 108.8
C7 C8 H8A 106.2
C7 C8 H8B 106.2
H8A C8 H8B 106.4
C9 C8 C7 124(2)
C9 C8 H8A 106.2
C9 C8 H8B 106.2
C8 C9 H9A 109.1
C8 C9 H9B 109.1
C8 C9 C10 112.3(15)
H9A C9 H9B 107.9
C10 C9 H9A 109.1
C10 C9 H9B 109.1
C5 C10 C9 116.0(13)
C5 C10 H10A 108.3
C5 C10 H10B 108.3
C9 C10 H10A 108.3
C9 C10 H10B 108.3
H10A C10 H10B 107.4
Cu1 C11 Ag1 74.6(3)
Cu1 C11 Ag3 74.2(3)
Ag1 C11 Ag3 148.5(4)
C12 C11 Cu1 177.7(7)
C12 C11 Ag1 103.5(6)
C12 C11 Ag3 107.6(6)
C11 C12 C13 176.3(9)
C14 C13 C12 176.7(11)
C13 C14 C15 174.8(12)
C14 C15 H15 107.9
C16 C15 C14 109.6(10)
C16 C15 H15 107.9
C16 C15 C20 112.4(10)
C20 C15 C14 111.0(10)
C20 C15 H15 107.9
C15 C16 H16A 109.5
C15 C16 H16B 109.5
C15 C16 C17 110.8(10)
H16A C16 H16B 108.1
C17 C16 H16A 109.5
C17 C16 H16B 109.5
C16 C17 H17A 109.0
C16 C17 H17B 109.0
H17A C17 H17B 107.8
C18 C17 C16 113.0(10)
C18 C17 H17A 109.0
C18 C17 H17B 109.0
C17 C18 H18A 108.9
C17 C18 H18B 108.9
H18A C18 H18B 107.7
C19 C18 C17 113.4(10)
C19 C18 H18A 108.9
C19 C18 H18B 108.9
C18 C19 H19A 109.2
C18 C19 H19B 109.2
C18 C19 C20 112.2(11)
H19A C19 H19B 107.9
C20 C19 H19A 109.2
C20 C19 H19B 109.2
C15 C20 C19 109.6(10)
C15 C20 H20A 109.7
C15 C20 H20B 109.7
C19 C20 H20A 109.7
C19 C20 H20B 109.7
H20A C20 H20B 108.2
Cu1 C21 Ag2 75.6(3)
Cu1 C21 Ag2' 75.5(3)
Cu1 C21 Ag3 75.1(3)
Ag2' C21 Ag2 0.2(2)
Ag3 C21 Ag2 150.5(4)
Ag3 C21 Ag2' 150.5(4)
C22 C21 Cu1 176.2(7)
C22 C21 Ag2 105.5(6)
C22 C21 Ag2' 105.5(6)
C22 C21 Ag3 104.0(5)
C21 C22 C23 178.7(9)
C24 C23 C22 179.3(11)
C23 C24 C25 170.6(14)
C24 C25 H25 110.3
C26 C25 C24 101(2)
C26 C25 H25 110.3
C30 C25 C24 111.6(12)
C30 C25 H25 110.3
C30 C25 C26 112.6(16)
C25 C26 H26A 109.4
C25 C26 H26B 109.4
C25 C26 C27 111(2)
H26A C26 H26B 108.0
C27 C26 H26A 109.4
C27 C26 H26B 109.4
C26 C27 H27 125.0
C28 C27 C26 110(2)
C28 C27 H27 125.0
C27 C28 H28A 109.7
C27 C28 H28B 109.7
C27 C28 C29 109.9(19)
H28A C28 H28B 108.2
C29 C28 H28A 109.7
C29 C28 H28B 109.7
C28 C29 H29A 109.8
C28 C29 H29B 109.8
C28 C29 C30 109.4(17)
H29A C29 H29B 108.2
C30 C29 H29A 109.8
C30 C29 H29B 109.8
C25 C30 C29 105.9(16)
C25 C30 H30A 110.5
C25 C30 H30B 110.5
C29 C30 H30A 110.5
C29 C30 H30B 110.5
H30A C30 H30B 108.7
C32 C31 P1 123.1(7)
C32 C31 C36 118.3(8)
C36 C31 P1 118.2(6)
C31 C32 H32 120.0
C33 C32 C31 120.1(9)
C33 C32 H32 120.0
C32 C33 H33 119.4
C34 C33 C32 121.2(10)
C34 C33 H33 119.4
C33 C34 H34 120.2
C33 C34 C35 119.7(9)
C35 C34 H34 120.2
C34 C35 H35 120.3
C36 C35 C34 119.4(10)
C36 C35 H35 120.3
C31 C36 H36 119.4
C35 C36 C31 121.2(9)
C35 C36 H36 119.4
C38 C37 P1 123.4(6)
C38 C37 C42 119.1(7)
C42 C37 P1 117.3(6)
C37 C38 H38 120.4
C37 C38 C39 119.2(8)
C39 C38 H38 120.4
C38 C39 H39 119.6
C40 C39 C38 120.9(9)
C40 C39 H39 119.6
C39 C40 H40 119.6
C39 C40 C41 120.8(9)
C41 C40 H40 119.6
C40 C41 H41 120.2
C42 C41 C40 119.5(9)
C42 C41 H41 120.2
C37 C42 H42 119.8
C41 C42 C37 120.4(8)
C41 C42 H42 119.8
C44 C43 P1 123.7(6)
C44 C43 C48 119.8(7)
C48 C43 P1 116.4(6)
C43 C44 H44 120.3
C43 C44 C45 119.5(8)
C45 C44 H44 120.3
C44 C45 H45 119.9
C46 C45 C44 120.2(9)
C46 C45 H45 119.9
C45 C46 H46 119.8
C47 C46 C45 120.3(8)
C47 C46 H46 119.8
C46 C47 H47 119.8
C46 C47 C48 120.3(9)
C48 C47 H47 119.8
C43 C48 H48 120.1
C47 C48 C43 119.8(9)
C47 C48 H48 120.1
C50 C49 P2 120.2(6)
C54 C49 P2 120.1(7)
C54 C49 C50 118.7(8)
C49 C50 H50 119.9
C51 C50 C49 120.2(9)
C51 C50 H50 119.9
C50 C51 H51 120.3
C52 C51 C50 119.4(10)
C52 C51 H51 120.3
C51 C52 H52 119.9
C53 C52 C51 120.1(9)
C53 C52 H52 119.9
C52 C53 H53 119.4
C52 C53 C54 121.1(9)
C54 C53 H53 119.4
C49 C54 C53 120.4(9)
C49 C54 H54 119.8
C53 C54 H54 119.8
C56 C55 P2 124.6(6)
C56 C55 C60 118.3(8)
C60 C55 P2 117.1(6)
C55 C56 H56 119.0
C55 C56 C57 122.1(8)
C57 C56 H56 119.0
C56 C57 H57 120.5
C56 C57 C58 119.1(9)
C58 C57 H57 120.5
C57 C58 H58 120.0
C57 C58 C59 119.9(9)
C59 C58 H58 120.0
C58 C59 H59 119.9
C60 C59 C58 120.3(9)
C60 C59 H59 119.9
C55 C60 H60 119.8
C59 C60 C55 120.4(9)
C59 C60 H60 119.8
C62 C61 P2 122.8(7)
C62 C61 C66 119.4(8)
C66 C61 P2 117.8(6)
C61 C62 H62 120.2
C63 C62 C61 119.7(9)
C63 C62 H62 120.2
C62 C63 H63 119.4
C64 C63 C62 121.2(9)
C64 C63 H63 119.4
C63 C64 H64 120.1
C65 C64 C63 119.8(9)
C65 C64 H64 120.1
C64 C65 H65 119.9
C64 C65 C66 120.3(10)
C66 C65 H65 119.9
C61 C66 C65 119.6(8)
C61 C66 H66 120.2
C65 C66 H66 120.2
C68 C67 P3 124.0(7)
C68 C67 C72 117.9(9)
C72 C67 P3 118.0(7)
C67 C68 H68 119.4
C67 C68 C69 121.2(10)
C69 C68 H68 119.4
C68 C69 H69 119.7
C70 C69 C68 120.6(10)
C70 C69 H69 119.7
C69 C70 H70 120.4
C69 C70 C71 119.2(10)
C71 C70 H70 120.4
C70 C71 H71 119.7
C70 C71 C72 120.7(10)
C72 C71 H71 119.7
C67 C72 C71 120.5(10)
C67 C72 H72 119.8
C71 C72 H72 119.8
C74 C73 P3 125.1(7)
C74 C73 C78 118.3(8)
C78 C73 P3 116.6(6)
C73 C74 H74 120.1
C73 C74 C75 119.8(9)
C75 C74 H74 120.1
C74 C75 H75 119.5
C76 C75 C74 121.0(9)
C76 C75 H75 119.5
C75 C76 H76 120.3
C75 C76 C77 119.4(8)
C77 C76 H76 120.3
C76 C77 H77 120.1
C78 C77 C76 119.8(9)
C78 C77 H77 120.1
C73 C78 H78 119.2
C77 C78 C73 121.6(8)
C77 C78 H78 119.2
C80 C79 P3 117.8(6)
C84 C79 P3 123.7(7)
C84 C79 C80 118.5(8)
C79 C80 H80 119.7
C81 C80 C79 120.6(9)
C81 C80 H80 119.7
C80 C81 H81 119.8
C82 C81 C80 120.4(10)
C82 C81 H81 119.8
C81 C82 H82 120.1
C81 C82 C83 119.7(9)
C83 C82 H82 120.1
C82 C83 H83 119.9
C82 C83 C84 120.1(9)
C84 C83 H83 119.9
C79 C84 H84 119.7
C83 C84 C79 120.7(9)
C83 C84 H84 119.7
C86 C85 P4 124.1(7)
C86 C85 C90 118.0(8)
C90 C85 P4 117.9(6)
C85 C86 H86 119.5
C85 C86 C87 120.9(9)
C87 C86 H86 119.5
C86 C87 H87 120.3
C88 C87 C86 119.3(9)
C88 C87 H87 120.3
C87 C88 H88 120.1
C87 C88 C89 119.7(9)
C89 C88 H88 120.1
C88 C89 H89 119.7
C90 C89 C88 120.6(10)
C90 C89 H89 119.7
C85 C90 H90 119.3
C89 C90 C85 121.4(8)
C89 C90 H90 119.3
C92 C91 P4 123.2(7)
C92 C91 C96 117.8(8)
C96 C91 P4 119.0(7)
C91 C92 H92 119.4
C93 C92 C91 121.2(9)
C93 C92 H92 119.4
C92 C93 H93 119.9
C92 C93 C94 120.3(9)
C94 C93 H93 119.9
C93 C94 H94 120.6
C93 C94 C95 118.8(9)
C95 C94 H94 120.6
C94 C95 H95 119.5
C96 C95 C94 121.1(10)
C96 C95 H95 119.5
C91 C96 H96 119.7
C95 C96 C91 120.6(9)
C95 C96 H96 119.7
C98 C97 P4 122.7(7)
C102 C97 P4 118.2(6)
C102 C97 C98 119.2(8)
C97 C98 H98 120.3
C99 C98 C97 119.4(9)
C99 C98 H98 120.3
C98 C99 H99 119.7
C100 C99 C98 120.6(10)
C100 C99 H99 119.7
C99 C100 H100 119.6
C99 C100 C101 120.7(9)
C101 C100 H100 119.6
C100 C101 H101 120.5
C100 C101 C102 119.0(10)
C102 C101 H101 120.5
C97 C102 C101 121.1(10)
C97 C102 H102 119.5
C101 C102 H102 119.5
C104 C103 P5 124.7(7)
C108 C103 P5 117.0(6)
C108 C103 C104 118.3(8)
C103 C104 H104 119.8
C105 C104 C103 120.4(9)
C105 C104 H104 119.8
C104 C105 H105 119.6
C104 C105 C106 120.8(8)
C106 C105 H105 119.6
C105 C106 H106 120.8
C107 C106 C105 118.3(9)
C107 C106 H106 120.8
C106 C107 H107 119.3
C106 C107 C108 121.4(9)
C108 C107 H107 119.3
C103 C108 C107 120.6(8)
C103 C108 H108 119.7
C107 C108 H108 119.7
C110 C109 P5 122.7(6)
C114 C109 P5 117.8(6)
C114 C109 C110 119.5(8)
C109 C110 H110 119.7
C111 C110 C109 120.7(8)
C111 C110 H110 119.7
C110 C111 H111 119.7
C110 C111 C112 120.5(8)
C112 C111 H111 119.7
C111 C112 H112 120.2
C111 C112 C113 119.6(8)
C113 C112 H112 120.2
C112 C113 H113 119.8
C112 C113 C114 120.3(8)
C114 C113 H113 119.8
C109 C114 C113 119.4(8)
C109 C114 H114 120.3
C113 C114 H114 120.3
C116 C115 P5 118.2(7)
C120 C115 P5 123.4(6)
C120 C115 C116 118.2(8)
C115 C116 H116 119.4
C117 C116 C115 121.2(10)
C117 C116 H116 119.4
C116 C117 H117 120.0
C118 C117 C116 120.0(10)
C118 C117 H117 120.0
C117 C118 H118 120.3
C117 C118 C119 119.4(10)
C119 C118 H118 120.3
C118 C119 H119 119.3
C118 C119 C120 121.3(10)
C120 C119 H119 119.3
C115 C120 C119 119.9(9)
C115 C120 H120 120.1
C119 C120 H120 120.1
C122 C121 P6 119.0(6)
C122 C121 C126 117.4(7)
C126 C121 P6 123.3(6)
C121 C122 H122 119.1
C123 C122 C121 121.9(8)
C123 C122 H122 119.1
C122 C123 H123 120.3
C122 C123 C124 119.3(8)
C124 C123 H123 120.3
C123 C124 H124 119.9
C125 C124 C123 120.3(8)
C125 C124 H124 119.9
C124 C125 H125 119.8
C124 C125 C126 120.3(8)
C126 C125 H125 119.8
C121 C126 H126 119.6
C125 C126 C121 120.8(8)
C125 C126 H126 119.6
C128 C127 P6 117.0(7)
C132 C127 P6 124.4(7)
C132 C127 C128 118.6(9)
C127 C128 H128 120.3
C129 C128 C127 119.4(10)
C129 C128 H128 120.3
C128 C129 H129 119.3
C130 C129 C128 121.4(11)
C130 C129 H129 119.3
C129 C130 H130 120.1
C129 C130 C131 119.8(10)
C131 C130 H130 120.1
C130 C131 H131 120.2
C132 C131 C130 119.6(11)
C132 C131 H131 120.2
C127 C132 C131 121.2(10)
C127 C132 H132 119.4
C131 C132 H132 119.4
C134 C133 P6 123.0(7)
C138 C133 P6 118.8(6)
C138 C133 C134 118.3(8)
C133 C134 H134 120.5
C135 C134 C133 119.0(9)
C135 C134 H134 120.5
C134 C135 H135 119.3
C136 C135 C134 121.5(9)
C136 C135 H135 119.3
C135 C136 H136 119.9
C135 C136 C137 120.2(9)
C137 C136 H136 119.9
C136 C137 H137 120.0
C136 C137 C138 120.1(9)
C138 C137 H137 120.0
C133 C138 H138 119.5
C137 C138 C133 120.9(9)
C137 C138 H138 119.5
H13A C139 H13B 107.9
C140 C139 H13A 109.2
C140 C139 H13B 109.2
O1 C139 H13A 109.2
O1 C139 H13B 109.2
O1 C139 C140 112.1(13)
C139 C140 H14A 109.5
C139 C140 H14B 109.5
C139 C140 H14C 109.5
H14A C140 H14B 109.5
H14A C140 H14C 109.5
H14B C140 H14C 109.5
H14D C141 H14E 108.2
C142 C141 H14D 109.7
C142 C141 H14E 109.7
O1 C141 H14D 109.7
O1 C141 H14E 109.7
O1 C141 C142 109.8(12)
C141 C142 H14F 109.5
C141 C142 H14G 109.5
C141 C142 H14H 109.5
H14F C142 H14G 109.5
H14F C142 H14H 109.5
H14G C142 H14H 109.5
H14I C143 H14J 108.0
C144 C143 H14I 109.4
C144 C143 H14J 109.4
O2 C143 H14I 109.4
O2 C143 H14J 109.4
O2 C143 C144 111.2(16)
C143 C144 H14K 109.5
C143 C144 H14L 109.5
C143 C144 H14M 109.5
H14K C144 H14L 109.5
H14K C144 H14M 109.5
H14L C144 H14M 109.5
H14N C145 H14O 108.3
C146 C145 H14N 109.8
C146 C145 H14O 109.8
O2 C145 H14N 109.8
O2 C145 H14O 109.8
O2 C145 C146 109.2(13)
C145 C146 H14P 109.5
C145 C146 H14Q 109.5
C145 C146 H14R 109.5
H14P C146 H14Q 109.5
H14P C146 H14R 109.5
H14Q C146 H14R 109.5
C139 O1 C141 117.1(11)
C143 O2 C145 116.6(12)

loop_
_geom_bond_atom_site_label_1
_geom_bond_atom_site_label_2
_geom_bond_distance
Cu1 Ag1 2.6840(11)
Cu1 Ag2 2.739(3)
Cu1 Ag2' 2.734(6)
Cu1 Ag3 2.6996(10)
Cu1 C1 1.984(9)
Cu1 C11 1.985(9)
Cu1 C21 1.976(9)
Ag1 P1 2.471(2)
Ag1 P2 2.443(2)
Ag1 C1 2.417(8)
Ag1 C11 2.410(7)
Ag2 P3 2.497(4)
Ag2 P4 2.482(3)
Ag2 C1 2.435(8)
Ag2 C21 2.452(7)
Ag2' P3 2.491(7)
Ag2' P4 2.492(7)
Ag2' C1 2.433(10)
Ag2' C21 2.447(10)
Ag3 P5 2.464(2)
Ag3 P6 2.479(2)
Ag3 C11 2.447(7)
Ag3 C21 2.416(7)
P1 C31 1.829(8)
P1 C37 1.821(8)
P1 C43 1.825(8)
P2 C49 1.818(8)
P2 C55 1.818(8)
P2 C61 1.840(8)
P3 C67 1.820(9)
P3 C73 1.831(8)
P3 C79 1.827(8)
P4 C85 1.826(8)
P4 C91 1.813(8)
P4 C97 1.825(8)
P5 C103 1.824(8)
P5 C109 1.837(8)
P5 C115 1.820(9)
P6 C121 1.820(8)
P6 C127 1.835(9)
P6 C133 1.816(8)
P7 F1 1.534(8)
P7 F2 1.558(9)
P7 F3 1.543(8)
P7 F4 1.507(9)
P7 F5 1.542(11)
P7 F6 1.471(13)
C1 C2 1.192(11)
C2 C3 1.384(11)
C3 C4 1.195(11)
C4 C5 1.473(13)
C5 H5 1.0000
C5 C6 1.470(16)
C5 C10 1.430(17)
C6 H6A 0.9900
C6 H6B 0.9900
C6 C7 1.576(17)
C7 H7A 0.9900
C7 H7B 0.9900
C7 C8 1.44(2)
C8 H8A 0.9900
C8 H8B 0.9900
C8 C9 1.36(2)
C9 H9A 0.9900
C9 H9B 0.9900
C9 C10 1.518(17)
C10 H10A 0.9900
C10 H10B 0.9900
C11 C12 1.191(11)
C12 C13 1.394(12)
C13 C14 1.186(13)
C14 C15 1.564(16)
C15 H15 1.0000
C15 C16 1.468(16)
C15 C20 1.547(18)
C16 H16A 0.9900
C16 H16B 0.9900
C16 C17 1.530(16)
C17 H17A 0.9900
C17 H17B 0.9900
C17 C18 1.513(16)
C18 H18A 0.9900
C18 H18B 0.9900
C18 C19 1.451(16)
C19 H19A 0.9900
C19 H19B 0.9900
C19 C20 1.549(18)
C20 H20A 0.9900
C20 H20B 0.9900
C21 C22 1.194(11)
C22 C23 1.391(12)
C23 C24 1.203(13)
C24 C25 1.580(19)
C25 H25 1.0000
C25 C26 1.40(3)
C25 C30 1.37(2)
C26 H26A 0.9900
C26 H26B 0.9900
C26 C27 1.67(3)
C27 H27 0.9500
C27 C28 1.39(3)
C28 H28A 0.9900
C28 H28B 0.9900
C28 C29 1.41(2)
C29 H29A 0.9900
C29 H29B 0.9900
C29 C30 1.65(2)
C30 H30A 0.9900
C30 H30B 0.9900
C31 C32 1.396(12)
C31 C36 1.403(12)
C32 H32 0.9500
C32 C33 1.375(13)
C33 H33 0.9500
C33 C34 1.368(15)
C34 H34 0.9500
C34 C35 1.401(15)
C35 H35 0.9500
C35 C36 1.370(13)
C36 H36 0.9500
C37 C38 1.390(11)
C37 C42 1.399(11)
C38 H38 0.9500
C38 C39 1.392(12)
C39 H39 0.9500
C39 C40 1.351(13)
C40 H40 0.9500
C40 C41 1.378(13)
C41 H41 0.9500
C41 C42 1.377(12)
C42 H42 0.9500
C43 C44 1.378(11)
C43 C48 1.411(12)
C44 H44 0.9500
C44 C45 1.400(12)
C45 H45 0.9500
C45 C46 1.381(13)
C46 H46 0.9500
C46 C47 1.374(13)
C47 H47 0.9500
C47 C48 1.379(12)
C48 H48 0.9500
C49 C50 1.415(12)
C49 C54 1.376(12)
C50 H50 0.9500
C50 C51 1.401(12)
C51 H51 0.9500
C51 C52 1.396(15)
C52 H52 0.9500
C52 C53 1.355(15)
C53 H53 0.9500
C53 C54 1.402(13)
C54 H54 0.9500
C55 C56 1.372(11)
C55 C60 1.406(11)
C56 H56 0.9500
C56 C57 1.385(12)
C57 H57 0.9500
C57 C58 1.385(14)
C58 H58 0.9500
C58 C59 1.390(14)
C59 H59 0.9500
C59 C60 1.375(12)
C60 H60 0.9500
C61 C62 1.382(12)
C61 C66 1.387(12)
C62 H62 0.9500
C62 C63 1.378(13)
C63 H63 0.9500
C63 C64 1.373(14)
C64 H64 0.9500
C64 C65 1.351(14)
C65 H65 0.9500
C65 C66 1.407(12)
C66 H66 0.9500
C67 C68 1.364(12)
C67 C72 1.373(12)
C68 H68 0.9500
C68 C69 1.399(14)
C69 H69 0.9500
C69 C70 1.350(15)
C70 H70 0.9500
C70 C71 1.358(16)
C71 H71 0.9500
C71 C72 1.400(14)
C72 H72 0.9500
C73 C74 1.378(12)
C73 C78 1.392(12)
C74 H74 0.9500
C74 C75 1.398(12)
C75 H75 0.9500
C75 C76 1.368(14)
C76 H76 0.9500
C76 C77 1.377(13)
C77 H77 0.9500
C77 C78 1.372(11)
C78 H78 0.9500
C79 C80 1.392(12)
C79 C84 1.387(11)
C80 H80 0.9500
C80 C81 1.385(13)
C81 H81 0.9500
C81 C82 1.374(14)
C82 H82 0.9500
C82 C83 1.380(14)
C83 H83 0.9500
C83 C84 1.387(12)
C84 H84 0.9500
C85 C86 1.390(11)
C85 C90 1.399(12)
C86 H86 0.9500
C86 C87 1.400(13)
C87 H87 0.9500
C87 C88 1.379(15)
C88 H88 0.9500
C88 C89 1.394(14)
C89 H89 0.9500
C89 C90 1.350(13)
C90 H90 0.9500
C91 C92 1.390(12)
C91 C96 1.400(12)
C92 H92 0.9500
C92 C93 1.375(12)
C93 H93 0.9500
C93 C94 1.385(14)
C94 H94 0.9500
C94 C95 1.385(14)
C95 H95 0.9500
C95 C96 1.364(13)
C96 H96 0.9500
C97 C98 1.402(12)
C97 C102 1.375(12)
C98 H98 0.9500
C98 C99 1.392(13)
C99 H99 0.9500
C99 C100 1.365(15)
C100 H100 0.9500
C100 C101 1.380(16)
C101 H101 0.9500
C101 C102 1.394(13)
C102 H102 0.9500
C103 C104 1.396(11)
C103 C108 1.388(12)
C104 H104 0.9500
C104 C105 1.386(12)
C105 H105 0.9500
C105 C106 1.401(14)
C106 H106 0.9500
C106 C107 1.366(13)
C107 H107 0.9500
C107 C108 1.391(12)
C108 H108 0.9500
C109 C110 1.400(11)
C109 C114 1.372(11)
C110 H110 0.9500
C110 C111 1.366(12)
C111 H111 0.9500
C111 C112 1.376(12)
C112 H112 0.9500
C112 C113 1.382(12)
C113 H113 0.9500
C113 C114 1.407(12)
C114 H114 0.9500
C115 C116 1.398(12)
C115 C120 1.390(12)
C116 H116 0.9500
C116 C117 1.395(13)
C117 H117 0.9500
C117 C118 1.369(15)
C118 H118 0.9500
C118 C119 1.381(15)
C119 H119 0.9500
C119 C120 1.394(13)
C120 H120 0.9500
C121 C122 1.401(11)
C121 C126 1.406(11)
C122 H122 0.9500
C122 C123 1.369(11)
C123 H123 0.9500
C123 C124 1.396(12)
C124 H124 0.9500
C124 C125 1.373(12)
C125 H125 0.9500
C125 C126 1.379(11)
C126 H126 0.9500
C127 C128 1.395(12)
C127 C132 1.379(13)
C128 H128 0.9500
C128 C129 1.389(14)
C129 H129 0.9500
C129 C130 1.349(16)
C130 H130 0.9500
C130 C131 1.385(16)
C131 H131 0.9500
C131 C132 1.379(14)
C132 H132 0.9500
C133 C134 1.406(11)
C133 C138 1.402(12)
C134 H134 0.9500
C134 C135 1.396(12)
C135 H135 0.9500
C135 C136 1.360(14)
C136 H136 0.9500
C136 C137 1.371(13)
C137 H137 0.9500
C137 C138 1.383(12)
C138 H138 0.9500
C139 H13A 0.9900
C139 H13B 0.9900
C139 C140 1.46(2)
C139 O1 1.400(15)
C140 H14A 0.9800
C140 H14B 0.9800
C140 H14C 0.9800
C141 H14D 0.9900
C141 H14E 0.9900
C141 C142 1.497(18)
C141 O1 1.402(15)
C142 H14F 0.9800
C142 H14G 0.9800
C142 H14H 0.9800
C143 H14I 0.9900
C143 H14J 0.9900
C143 C144 1.45(2)
C143 O2 1.386(18)
C144 H14K 0.9800
C144 H14L 0.9800
C144 H14M 0.9800
C145 H14N 0.9900
C145 H14O 0.9900
C145 C146 1.48(2)
C145 O2 1.477(17)
C146 H14P 0.9800
C146 H14Q 0.9800
C146 H14R 0.9800

loop_
_geom_torsion_atom_site_label_1
_geom_torsion_atom_site_label_2
_geom_torsion_atom_site_label_3
_geom_torsion_atom_site_label_4
_geom_torsion
Cu1 Ag1 P1 C31 152.5(3)
Cu1 Ag1 P1 C37 -87.9(3)
Cu1 Ag1 P1 C43 32.5(3)
Cu1 Ag1 P2 C49 136.8(3)
Cu1 Ag1 P2 C55 -105.4(3)
Cu1 Ag1 P2 C61 20.7(3)
Cu1 Ag1 C1 Ag2 -12.5(5)
Cu1 Ag1 C1 Ag2' -12.0(6)
Cu1 Ag1 C1 C2 179.1(8)
Cu1 Ag1 C11 Ag3 8.2(5)
Cu1 Ag1 C11 C12 178.7(7)
Cu1 Ag2 P3 Ag2' -24(71)
Cu1 Ag2 P3 C67 34.1(3)
Cu1 Ag2 P3 C73 152.5(3)
Cu1 Ag2 P3 C79 -88.9(3)
Cu1 Ag2 P4 Ag2' 111(100)
Cu1 Ag2 P4 C85 156.1(3)
Cu1 Ag2 P4 C91 -84.3(3)
Cu1 Ag2 P4 C97 39.5(3)
Cu1 Ag2 C1 Ag1 12.4(5)
Cu1 Ag2 C1 Ag2' -64(59)
Cu1 Ag2 C1 C2 -178.8(7)
Cu1 Ag2 C21 Ag2' 78(65)
Cu1 Ag2 C21 Ag3 5.7(5)
Cu1 Ag2 C21 C22 -176.2(7)
Cu1 Ag2' P3 Ag2 156(100)
Cu1 Ag2' P3 C67 33.8(5)
Cu1 Ag2' P3 C73 152.3(3)
Cu1 Ag2' P3 C79 -89.0(4)
Cu1 Ag2' P4 Ag2 -68(100)
Cu1 Ag2' P4 C85 156.3(4)
Cu1 Ag2' P4 C91 -84.1(4)
Cu1 Ag2' P4 C97 39.8(5)
Cu1 Ag2' C1 Ag1 11.9(6)
Cu1 Ag2' C1 Ag2 116(59)
Cu1 Ag2' C1 C2 -178.8(7)
Cu1 Ag2' C21 Ag2 -101(65)
Cu1 Ag2' C21 Ag3 6.2(6)
Cu1 Ag2' C21 C22 -176.2(7)
Cu1 Ag3 P5 C103 -108.1(3)
Cu1 Ag3 P5 C109 15.5(3)
Cu1 Ag3 P5 C115 134.4(3)
Cu1 Ag3 P6 C121 147.6(3)
Cu1 Ag3 P6 C127 29.2(3)
Cu1 Ag3 P6 C133 -95.6(3)
Cu1 Ag3 C11 Ag1 -8.2(5)
Cu1 Ag3 C11 C12 -178.6(8)
Cu1 Ag3 C21 Ag2 -5.7(5)
Cu1 Ag3 C21 Ag2' -6.2(6)
Cu1 Ag3 C21 C22 176.2(7)
Cu1 C1 C2 C3 -148(52)
Cu1 C11 C12 C13 4(30)
Cu1 C21 C22 C23 -130(38)
Ag1 Cu1 Ag2 P3 -85.53(11)
Ag1 Cu1 Ag2 P4 98.25(13)
Ag1 Cu1 Ag2 C1 -6.5(3)
Ag1 Cu1 Ag2 C21 172.2(3)
Ag1 Cu1 Ag2' P3 -85.3(3)
Ag1 Cu1 Ag2' P4 98.2(3)
Ag1 Cu1 Ag2' C1 -6.2(3)
Ag1 Cu1 Ag2' C21 172.2(3)
Ag1 Cu1 Ag3 P5 103.80(8)
Ag1 Cu1 Ag3 P6 -73.15(8)
Ag1 Cu1 Ag3 C11 4.5(3)
Ag1 Cu1 Ag3 C21 -172.1(3)
Ag1 Cu1 C1 Ag2 173.5(3)
Ag1 Cu1 C1 Ag2' 173.8(3)
Ag1 Cu1 C1 C2 -164(14)
Ag1 Cu1 C11 Ag3 -175.6(3)
Ag1 Cu1 C11 C12 -32(18)
Ag1 Cu1 C21 Ag2 -87.8(17)
Ag1 Cu1 C21 Ag2' -88.1(17)
Ag1 Cu1 C21 Ag3 95.1(17)
Ag1 Cu1 C21 C22 19(11)
Ag1 P1 C31 C32 134.9(6)
Ag1 P1 C31 C36 -37.6(7)
Ag1 P1 C37 C38 156.0(7)
Ag1 P1 C37 C42 -28.6(7)
Ag1 P1 C43 C44 118.1(6)
Ag1 P1 C43 C48 -59.2(6)
Ag1 P2 C49 C50 83.9(7)
Ag1 P2 C49 C54 -84.9(7)
Ag1 P2 C55 C56 -154.0(6)
Ag1 P2 C55 C60 27.7(7)
Ag1 P2 C61 C62 172.9(6)
Ag1 P2 C61 C66 -8.8(7)
Ag1 C1 C2 C3 49(59)
Ag1 C11 C12 C13 -28(14)
Ag2 Cu1 Ag1 P1 101.32(9)
Ag2 Cu1 Ag1 P2 -74.87(10)
Ag2 Cu1 Ag1 C1 6.4(3)
Ag2 Cu1 Ag1 C11 -179.5(3)
Ag2 Cu1 Ag2' P3 -157(100)
Ag2 Cu1 Ag2' P4 26(73)
Ag2 Cu1 Ag2' C1 -78(74)
Ag2 Cu1 Ag2' C21 100(74)
Ag2 Cu1 Ag3 P5 -81.17(10)
Ag2 Cu1 Ag3 P6 101.88(10)
Ag2 Cu1 Ag3 C11 179.5(3)
Ag2 Cu1 Ag3 C21 2.9(3)
Ag2 Cu1 C1 Ag1 -173.5(3)
Ag2 Cu1 C1 Ag2' 0.2(2)
Ag2 Cu1 C1 C2 22(14)
Ag2 Cu1 C11 Ag1 31(18)
Ag2 Cu1 C11 Ag3 -144(18)
Ag2 Cu1 C11 C12 -1(33)
Ag2 Cu1 C21 Ag2' -0.2(2)
Ag2 Cu1 C21 Ag3 -177.1(3)
Ag2 Cu1 C21 C22 106(10)
Ag2 P3 C67 C68 123.8(8)
Ag2 P3 C67 C72 -57.2(9)
Ag2 P3 C73 C74 132.4(8)
Ag2 P3 C73 C78 -46.9(7)
Ag2 P3 C79 C80 -10.0(7)
Ag2 P3 C79 C84 167.8(6)
Ag2 P4 C85 C86 119.8(7)
Ag2 P4 C85 C90 -57.4(7)
Ag2 P4 C91 C92 160.8(7)
Ag2 P4 C91 C96 -18.2(8)
Ag2 P4 C97 C98 132.1(6)
Ag2 P4 C97 C102 -47.4(7)
Ag2 C1 C2 C3 -125(59)
Ag2 C21 C22 C23 -24(41)
Ag2' Cu1 Ag1 P1 101.08(18)
Ag2' Cu1 Ag1 P2 -75.11(19)
Ag2' Cu1 Ag1 C1 6.2(3)
Ag2' Cu1 Ag1 C11 -179.8(3)
Ag2' Cu1 Ag2 P3 22(74)
Ag2' Cu1 Ag2 P4 -154(100)
Ag2' Cu1 Ag2 C1 102(74)
Ag2' Cu1 Ag2 C21 -80(74)
Ag2' Cu1 Ag3 P5 -80.93(19)
Ag2' Cu1 Ag3 P6 102.13(18)
Ag2' Cu1 Ag3 C11 179.7(3)
Ag2' Cu1 Ag3 C21 3.2(3)
Ag2' Cu1 C1 Ag1 -173.8(3)
Ag2' Cu1 C1 Ag2 -0.2(2)
Ag2' Cu1 C1 C2 22(14)
Ag2' Cu1 C11 Ag1 18(28)
Ag2' Cu1 C11 Ag3 -158(49)
Ag2' Cu1 C11 C12 -15(42)
Ag2' Cu1 C21 Ag2 0.2(2)
Ag2' Cu1 C21 Ag3 -176.8(3)
Ag2' Cu1 C21 C22 107(10)
Ag2' P3 C67 C68 124.1(9)
Ag2' P3 C67 C72 -57.0(9)
Ag2' P3 C73 C74 132.4(8)
Ag2' P3 C73 C78 -46.9(7)
Ag2' P3 C79 C80 -10.2(7)
Ag2' P3 C79 C84 167.5(6)
Ag2' P4 C85 C86 119.8(7)
Ag2' P4 C85 C90 -57.3(7)
Ag2' P4 C91 C92 160.8(7)
Ag2' P4 C91 C96 -18.2(8)
Ag2' P4 C97 C98 132.0(7)
Ag2' P4 C97 C102 -47.5(7)
Ag2' C1 C2 C3 -126(59)
Ag2' C21 C22 C23 -24(41)
Ag3 Cu1 Ag1 P1 -83.63(7)
Ag3 Cu1 Ag1 P2 100.18(7)
Ag3 Cu1 Ag1 C1 -178.5(3)
Ag3 Cu1 Ag1 C11 -4.5(3)
Ag3 Cu1 Ag2 P3 99.39(12)
Ag3 Cu1 Ag2 P4 -76.84(13)
Ag3 Cu1 Ag2 C1 178.5(3)
Ag3 Cu1 Ag2 C21 -2.9(3)
Ag3 Cu1 Ag2' P3 99.4(3)
Ag3 Cu1 Ag2' P4 -77.2(3)
Ag3 Cu1 Ag2' C1 178.5(3)
Ag3 Cu1 Ag2' C21 -3.1(3)
Ag3 Cu1 C1 Ag1 118(10)
Ag3 Cu1 C1 Ag2 -69(10)
Ag3 Cu1 C1 Ag2' -68(10)
Ag3 Cu1 C1 C2 -46(21)
Ag3 Cu1 C11 Ag1 175.6(3)
Ag3 Cu1 C11 C12 143(18)
Ag3 Cu1 C21 Ag2 177.1(3)
Ag3 Cu1 C21 Ag2' 176.8(3)
Ag3 Cu1 C21 C22 -76(10)
Ag3 P5 C103 C104 -134.6(7)
Ag3 P5 C103 C108 45.6(7)
Ag3 P5 C109 C110 -157.8(6)
Ag3 P5 C109 C114 24.1(8)
Ag3 P5 C115 C116 68.7(7)
Ag3 P5 C115 C120 -105.9(7)
Ag3 P6 C121 C122 -43.8(7)
Ag3 P6 C121 C126 129.3(6)
Ag3 P6 C127 C128 -50.8(7)
Ag3 P6 C127 C132 130.2(7)
Ag3 P6 C133 C134 154.0(6)
Ag3 P6 C133 C138 -26.0(7)
Ag3 C11 C12 C13 146(14)
Ag3 C21 C22 C23 155(41)
P1 Ag1 P2 C49 -39.5(3)
P1 Ag1 P2 C55 78.3(3)
P1 Ag1 P2 C61 -155.5(3)
P1 Ag1 C1 Cu1 -107.3(2)
P1 Ag1 C1 Ag2 -119.8(7)
P1 Ag1 C1 Ag2' -119.3(7)
P1 Ag1 C1 C2 71.8(6)
P1 Ag1 C11 Cu1 117.15(18)
P1 Ag1 C11 Ag3 125.3(6)
P1 Ag1 C11 C12 -64.1(6)
P1 C31 C32 C33 -171.6(7)
P1 C31 C36 C35 171.6(7)
P1 C37 C38 C39 176.5(8)
P1 C37 C42 C41 -175.5(7)
P1 C43 C44 C45 -178.0(6)
P1 C43 C48 C47 178.8(6)
P2 Ag1 P1 C31 -30.9(3)
P2 Ag1 P1 C37 88.7(3)
P2 Ag1 P1 C43 -150.8(3)
P2 Ag1 C1 Cu1 123.06(17)
P2 Ag1 C1 Ag2 110.6(7)
P2 Ag1 C1 Ag2' 111.1(8)
P2 Ag1 C1 C2 -57.8(7)
P2 Ag1 C11 Cu1 -110.4(2)
P2 Ag1 C11 Ag3 -102.2(7)
P2 Ag1 C11 C12 68.3(6)
P2 C49 C50 C51 -170.6(7)
P2 C49 C54 C53 170.5(7)
P2 C55 C56 C57 -176.8(7)
P2 C55 C60 C59 177.8(6)
P2 C61 C62 C63 178.4(7)
P2 C61 C66 C65 -178.7(7)
P3 Ag2 P4 Ag2' -65(100)
P3 Ag2 P4 C85 -20.4(3)
P3 Ag2 P4 C91 99.2(3)
P3 Ag2 P4 C97 -136.9(3)
P3 Ag2 C1 Cu1 119.0(2)
P3 Ag2 C1 Ag1 131.4(7)
P3 Ag2 C1 Ag2' 55(59)
P3 Ag2 C1 C2 -59.8(6)
P3 Ag2 C21 Cu1 -104.6(2)
P3 Ag2 C21 Ag2' -26(65)
P3 Ag2 C21 Ag3 -98.9(7)
P3 Ag2 C21 C22 79.2(6)
P3 Ag2' P4 Ag2 115(100)
P3 Ag2' P4 C85 -20.5(4)
P3 Ag2' P4 C91 99.1(4)
P3 Ag2' P4 C97 -137.0(4)
P3 Ag2' C1 Cu1 119.3(3)
P3 Ag2' C1 Ag1 131.2(7)
P3 Ag2' C1 Ag2 -125(59)
P3 Ag2' C1 C2 -59.5(6)
P3 Ag2' C21 Cu1 -104.8(3)
P3 Ag2' C21 Ag2 154(66)
P3 Ag2' C21 Ag3 -98.6(8)
P3 Ag2' C21 C22 79.0(7)
P3 C67 C68 C69 178.0(10)
P3 C67 C72 C71 -176.8(9)
P3 C73 C74 C75 179.7(8)
P3 C73 C78 C77 179.0(7)
P3 C79 C80 C81 179.4(7)
P3 C79 C84 C83 -178.0(7)
P4 Ag2 P3 Ag2' 153(100)
P4 Ag2 P3 C67 -149.2(3)
P4 Ag2 P3 C73 -30.8(3)
P4 Ag2 P3 C79 87.9(3)
P4 Ag2 C1 Cu1 -110.3(2)
P4 Ag2 C1 Ag1 -97.8(7)
P4 Ag2 C1 Ag2' -175(100)
P4 Ag2 C1 C2 71.0(6)
P4 Ag2 C21 Cu1 127.33(19)
P4 Ag2 C21 Ag2' -154(100)
P4 Ag2 C21 Ag3 133.0(7)
P4 Ag2 C21 C22 -48.9(6)
P4 Ag2' P3 Ag2 -27(71)
P4 Ag2' P3 C67 -149.1(4)
P4 Ag2' P3 C73 -30.6(4)
P4 Ag2' P3 C79 88.1(4)
P4 Ag2' C1 Cu1 -110.2(4)
P4 Ag2' C1 Ag1 -98.3(8)
P4 Ag2' C1 Ag2 5(59)
P4 Ag2' C1 C2 71.0(7)
P4 Ag2' C21 Cu1 127.1(3)
P4 Ag2' C21 Ag2 26(65)
P4 Ag2' C21 Ag3 133.3(7)
P4 Ag2' C21 C22 -49.1(7)
P4 C85 C86 C87 -176.3(7)
P4 C85 C90 C89 176.5(7)
P4 C91 C92 C93 177.5(8)
P4 C91 C96 C95 -176.4(9)
P4 C97 C98 C99 -179.3(7)
P4 C97 C102 C101 -179.9(7)
P5 Ag3 P6 C121 -29.6(3)
P5 Ag3 P6 C127 -148.0(3)
P5 Ag3 P6 C133 87.1(3)
P5 Ag3 C11 Cu1 -111.32(18)
P5 Ag3 C11 Ag1 -119.5(6)
P5 Ag3 C11 C12 70.1(7)
P5 Ag3 C21 Cu1 119.92(18)
P5 Ag3 C21 Ag2 114.2(7)
P5 Ag3 C21 Ag2' 113.7(8)
P5 Ag3 C21 C22 -63.9(6)
P5 C103 C104 C105 178.4(7)
P5 C103 C108 C107 179.0(7)
P5 C109 C110 C111 -178.0(7)
P5 C109 C114 C113 177.4(7)
P5 C115 C116 C117 -176.7(7)
P5 C115 C120 C119 175.6(7)
P6 Ag3 P5 C103 68.9(3)
P6 Ag3 P5 C109 -167.5(3)
P6 Ag3 P5 C115 -48.5(3)
P6 Ag3 C11 Cu1 119.00(18)
P6 Ag3 C11 Ag1 110.8(7)
P6 Ag3 C11 C12 -59.6(6)
P6 Ag3 C21 Cu1 -105.78(19)
P6 Ag3 C21 Ag2 -111.5(7)
P6 Ag3 C21 Ag2' -112.0(7)
P6 Ag3 C21 C22 70.4(6)
P6 C121 C122 C123 173.3(7)
P6 C121 C126 C125 -172.3(7)
P6 C127 C128 C129 -177.0(7)
P6 C127 C132 C131 178.1(8)
P6 C133 C134 C135 178.5(7)
P6 C133 C138 C137 -178.4(7)
C1 Cu1 Ag1 P1 94.9(3)
C1 Cu1 Ag1 P2 -81.3(3)
C1 Cu1 Ag1 C11 174.0(4)
C1 Cu1 Ag2 P3 -79.1(3)
C1 Cu1 Ag2 P4 104.7(3)
C1 Cu1 Ag2 C21 178.6(4)
C1 Cu1 Ag2' P3 -79.0(4)
C1 Cu1 Ag2' P4 104.4(4)
C1 Cu1 Ag2' C21 178.4(4)
C1 Cu1 Ag3 P5 -13(10)
C1 Cu1 Ag3 P6 170(10)
C1 Cu1 Ag3 C11 -113(10)
C1 Cu1 Ag3 C21 71(10)
C1 Cu1 C11 Ag1 -6.0(4)
C1 Cu1 C11 Ag3 178.5(3)
C1 Cu1 C11 C12 -38(18)
C1 Cu1 C21 Ag2 -1.3(4)
C1 Cu1 C21 Ag2' -1.6(4)
C1 Cu1 C21 Ag3 -178.4(3)
C1 Cu1 C21 C22 105(10)
C1 Ag1 P1 C31 -157.5(3)
C1 Ag1 P1 C37 -37.9(4)
C1 Ag1 P1 C43 82.6(4)
C1 Ag1 P2 C49 88.4(4)
C1 Ag1 P2 C55 -153.8(4)
C1 Ag1 P2 C61 -27.7(4)
C1 Ag1 C11 Cu1 4.2(3)
C1 Ag1 C11 Ag3 12.4(7)
C1 Ag1 C11 C12 -177.0(6)
C1 Ag2 P3 Ag2' -69(71)
C1 Ag2 P3 C67 -11.2(4)
C1 Ag2 P3 C73 107.2(3)
C1 Ag2 P3 C79 -134.2(3)
C1 Ag2 P4 Ag2' 167(100)
C1 Ag2 P4 C85 -147.8(4)
C1 Ag2 P4 C91 -28.2(4)
C1 Ag2 P4 C97 95.6(4)
C1 Ag2 C21 Cu1 0.9(3)
C1 Ag2 C21 Ag2' 79(65)
C1 Ag2 C21 Ag3 6.7(7)
C1 Ag2 C21 C22 -175.3(6)
C1 Ag2' P3 Ag2 111(72)
C1 Ag2' P3 C67 -11.6(5)
C1 Ag2' P3 C73 106.9(4)
C1 Ag2' P3 C79 -134.4(4)
C1 Ag2' P4 Ag2 -13(100)
C1 Ag2' P4 C85 -147.8(5)
C1 Ag2' P4 C91 -28.2(6)
C1 Ag2' P4 C97 95.7(5)
C1 Ag2' C21 Cu1 1.1(3)
C1 Ag2' C21 Ag2 -100(65)
C1 Ag2' C21 Ag3 7.3(9)
C1 Ag2' C21 C22 -175.1(6)
C1 C2 C3 C4 -39(100)
C2 C3 C4 C5 -114(82)
C3 C4 C5 C6 -21(36)
C3 C4 C5 C10 -165(35)
C4 C5 C6 C7 -177.4(13)
C4 C5 C10 C9 -176.2(13)
C5 C6 C7 C8 29(2)
C6 C5 C10 C9 41(2)
C6 C7 C8 C9 -35(3)
C7 C8 C9 C10 40(3)
C8 C9 C10 C5 -40(2)
C10 C5 C6 C7 -35(2)
C11 Cu1 Ag1 P1 -79.1(3)
C11 Cu1 Ag1 P2 104.7(3)
C11 Cu1 Ag1 C1 -174.0(4)
C11 Cu1 Ag2 P3 -116(18)
C11 Cu1 Ag2 P4 67(18)
C11 Cu1 Ag2 C1 -37(18)
C11 Cu1 Ag2 C21 141(18)
C11 Cu1 Ag2' P3 -103(28)
C11 Cu1 Ag2' P4 80(28)
C11 Cu1 Ag2' C1 -24(28)
C11 Cu1 Ag2' C21 154(28)
C11 Cu1 Ag3 P5 99.3(3)
C11 Cu1 Ag3 P6 -77.6(3)
C11 Cu1 Ag3 C21 -176.6(4)
C11 Cu1 C1 Ag1 6.0(4)
C11 Cu1 C1 Ag2 179.5(3)
C11 Cu1 C1 Ag2' 179.7(3)
C11 Cu1 C1 C2 -158(14)
C11 Cu1 C21 Ag2 -179.4(3)
C11 Cu1 C21 Ag2' -179.7(3)
C11 Cu1 C21 Ag3 3.5(4)
C11 Cu1 C21 C22 -73(10)
C11 Ag1 P1 C31 106.8(3)
C11 Ag1 P1 C37 -133.6(4)
C11 Ag1 P1 C43 -13.2(4)
C11 Ag1 P2 C49 -166.4(4)
C11 Ag1 P2 C55 -48.6(4)
C11 Ag1 P2 C61 77.5(4)
C11 Ag1 C1 Cu1 -4.3(3)
C11 Ag1 C1 Ag2 -16.8(7)
C11 Ag1 C1 Ag2' -16.2(8)
C11 Ag1 C1 C2 174.8(6)
C11 Ag3 P5 C103 -54.3(4)
C11 Ag3 P5 C109 69.3(4)
C11 Ag3 P5 C115 -171.7(4)
C11 Ag3 P6 C121 102.7(3)
C11 Ag3 P6 C127 -15.8(4)
C11 Ag3 P6 C133 -140.6(3)
C11 Ag3 C21 Cu1 -2.4(3)
C11 Ag3 C21 Ag2 -8.2(7)
C11 Ag3 C21 Ag2' -8.6(8)
C11 Ag3 C21 C22 173.8(6)
C11 C12 C13 C14 -14(29)
C12 C13 C14 C15 41(29)
C13 C14 C15 C16 -176(100)
C13 C14 C15 C20 59(14)
C14 C15 C16 C17 -68.9(13)
C14 C15 C20 C19 67.2(12)
C15 C16 C17 C18 -51.9(14)
C16 C15 C20 C19 -55.9(14)
C16 C17 C18 C19 51.4(16)
C17 C18 C19 C20 -52.4(16)
C18 C19 C20 C15 53.7(14)
C20 C15 C16 C17 55.0(14)
C21 Cu1 Ag1 P1 -174.7(17)
C21 Cu1 Ag1 P2 9.1(17)
C21 Cu1 Ag1 C1 90.4(17)
C21 Cu1 Ag1 C11 -95.6(17)
C21 Cu1 Ag2 P3 102.3(3)
C21 Cu1 Ag2 P4 -73.9(3)
C21 Cu1 Ag2 C1 -178.6(4)
C21 Cu1 Ag2' P3 102.6(4)
C21 Cu1 Ag2' P4 -74.0(4)
C21 Cu1 Ag2' C1 -178.4(4)
C21 Cu1 Ag3 P5 -84.1(3)
C21 Cu1 Ag3 P6 99.0(3)
C21 Cu1 Ag3 C11 176.6(4)
C21 Cu1 C1 Ag1 -172.2(3)
C21 Cu1 C1 Ag2 1.3(4)
C21 Cu1 C1 Ag2' 1.6(4)
C21 Cu1 C1 C2 24(14)
C21 Cu1 C11 Ag1 172.1(3)
C21 Cu1 C11 Ag3 -3.4(4)
C21 Cu1 C11 C12 140(18)
C21 Ag2 P3 Ag2' 28(71)
C21 Ag2 P3 C67 85.5(4)
C21 Ag2 P3 C73 -156.1(4)
C21 Ag2 P3 C79 -37.4(4)
C21 Ag2 P4 Ag2' 67(100)
C21 Ag2 P4 C85 111.7(4)
C21 Ag2 P4 C91 -128.7(4)
C21 Ag2 P4 C97 -4.9(4)
C21 Ag2 C1 Cu1 -0.9(3)
C21 Ag2 C1 Ag1 11.5(7)
C21 Ag2 C1 Ag2' -65(59)
C21 Ag2 C1 C2 -179.7(6)
C21 Ag2' P3 Ag2 -152(72)
C21 Ag2' P3 C67 85.6(5)
C21 Ag2' P3 C73 -155.9(4)
C21 Ag2' P3 C79 -37.1(5)
C21 Ag2' P4 Ag2 -113(100)
C21 Ag2' P4 C85 111.8(4)
C21 Ag2' P4 C91 -128.6(4)
C21 Ag2' P4 C97 -4.7(5)
C21 Ag2' C1 Cu1 -1.1(3)
C21 Ag2' C1 Ag1 10.8(8)
C21 Ag2' C1 Ag2 115(59)
C21 Ag2' C1 C2 -179.9(6)
C21 Ag3 P5 C103 -156.8(4)
C21 Ag3 P5 C109 -33.2(4)
C21 Ag3 P5 C115 85.8(4)
C21 Ag3 P6 C121 -161.4(4)
C21 Ag3 P6 C127 80.2(4)
C21 Ag3 P6 C133 -44.6(4)
C21 Ag3 C11 Cu1 2.4(3)
C21 Ag3 C11 Ag1 -5.8(7)
C21 Ag3 C11 C12 -176.1(6)
C21 C22 C23 C24 -179(100)
C22 C23 C24 C25 -78(90)
C23 C24 C25 C26 155(6)
C23 C24 C25 C30 -85(7)
C24 C25 C26 C27 175.2(17)
C24 C25 C30 C29 -174.8(14)
C25 C26 C27 C28 -50(3)
C26 C25 C30 C29 -62(2)
C26 C27 C28 C29 55(3)
C27 C28 C29 C30 -64(2)
C28 C29 C30 C25 66(2)
C30 C25 C26 C27 56(3)
C31 P1 C37 C38 -79.4(8)
C31 P1 C37 C42 95.9(7)
C31 P1 C43 C44 -5.5(8)
C31 P1 C43 C48 177.2(6)
C31 C32 C33 C34 -0.8(15)
C32 C31 C36 C35 -1.2(13)
C32 C33 C34 C35 0.9(16)
C33 C34 C35 C36 -1.2(16)
C34 C35 C36 C31 1.3(15)
C36 C31 C32 C33 0.9(13)
C37 P1 C31 C32 7.4(8)
C37 P1 C31 C36 -165.0(6)
C37 P1 C43 C44 -114.1(7)
C37 P1 C43 C48 68.6(7)
C37 C38 C39 C40 -1.8(16)
C38 C37 C42 C41 0.1(13)
C38 C39 C40 C41 1.1(17)
C39 C40 C41 C42 0.3(16)
C40 C41 C42 C37 -0.8(15)
C42 C37 C38 C39 1.2(14)
C43 P1 C31 C32 -102.0(7)
C43 P1 C31 C36 85.6(7)
C43 P1 C37 C38 31.6(8)
C43 P1 C37 C42 -153.1(7)
C43 C44 C45 C46 -0.4(12)
C44 C43 C48 C47 1.4(12)
C44 C45 C46 C47 1.0(13)
C45 C46 C47 C48 -0.4(13)
C46 C47 C48 C43 -0.8(13)
C48 C43 C44 C45 -0.8(12)
C49 P2 C55 C56 -36.1(8)
C49 P2 C55 C60 145.6(6)
C49 P2 C61 C62 55.9(8)
C49 P2 C61 C66 -125.7(7)
C49 C50 C51 C52 2.0(13)
C50 C49 C54 C53 1.5(12)
C50 C51 C52 C53 -2.2(14)
C51 C52 C53 C54 2.2(15)
C52 C53 C54 C49 -1.8(14)
C54 C49 C50 C51 -1.6(13)
C55 P2 C49 C50 -41.7(8)
C55 P2 C49 C54 149.5(7)
C55 P2 C61 C62 -54.5(8)
C55 P2 C61 C66 123.9(7)
C55 C56 C57 C58 -1.4(13)
C56 C55 C60 C59 -0.7(12)
C56 C57 C58 C59 0.4(14)
C57 C58 C59 C60 0.4(14)
C58 C59 C60 C55 -0.2(13)
C60 C55 C56 C57 1.5(12)
C61 P2 C49 C50 -150.7(7)
C61 P2 C49 C54 40.5(7)
C61 P2 C55 C56 73.0(7)
C61 P2 C55 C60 -105.3(6)
C61 C62 C63 C64 -0.1(15)
C62 C61 C66 C65 -0.3(13)
C62 C63 C64 C65 0.4(15)
C63 C64 C65 C66 -0.6(15)
C64 C65 C66 C61 0.5(15)
C66 C61 C62 C63 0.1(13)
C67 P3 C73 C74 -99.8(8)
C67 P3 C73 C78 80.9(7)
C67 P3 C79 C80 -141.4(7)
C67 P3 C79 C84 36.3(8)
C67 C68 C69 C70 0(2)
C68 C67 C72 C71 2.2(17)
C68 C69 C70 C71 0(2)
C69 C70 C71 C72 1(2)
C70 C71 C72 C67 -2.4(19)
C72 C67 C68 C69 -0.9(17)
C73 P3 C67 C68 2.7(10)
C73 P3 C67 C72 -178.3(8)
C73 P3 C79 C80 110.5(7)
C73 P3 C79 C84 -71.7(8)
C73 C74 C75 C76 0.0(18)
C74 C73 C78 C77 -0.4(14)
C74 C75 C76 C77 2.2(18)
C75 C76 C77 C78 -3.5(16)
C76 C77 C78 C73 2.6(15)
C78 C73 C74 C75 -0.9(15)
C79 P3 C67 C68 -106.8(9)
C79 P3 C67 C72 72.1(9)
C79 P3 C73 C74 7.5(9)
C79 P3 C73 C78 -171.9(7)
C79 C80 C81 C82 -0.3(14)
C80 C79 C84 C83 -0.2(13)
C80 C81 C82 C83 -2.2(15)
C81 C82 C83 C84 3.5(15)
C82 C83 C84 C79 -2.3(14)
C84 C79 C80 C81 1.6(13)
C85 P4 C91 C92 -76.8(8)
C85 P4 C91 C96 104.1(7)
C85 P4 C97 C98 12.3(8)
C85 P4 C97 C102 -167.1(6)
C85 C86 C87 C88 -0.8(15)
C86 C85 C90 C89 -0.9(13)
C86 C87 C88 C89 0.7(16)
C87 C88 C89 C90 -0.7(16)
C88 C89 C90 C85 0.8(15)
C90 C85 C86 C87 0.9(13)
C91 P4 C85 C86 -8.5(8)
C91 P4 C85 C90 174.4(7)
C91 P4 C97 C98 -96.4(7)
C91 P4 C97 C102 84.1(7)
C91 C92 C93 C94 1.4(17)
C92 C91 C96 C95 4.5(15)
C92 C93 C94 C95 -0.3(18)
C93 C94 C95 C96 1.3(19)
C94 C95 C96 C91 -3.5(18)
C96 C91 C92 C93 -3.5(14)
C97 P4 C85 C86 -116.9(7)
C97 P4 C85 C90 65.9(7)
C97 P4 C91 C92 31.7(8)
C97 P4 C91 C96 -147.3(7)
C97 C98 C99 C100 -0.3(14)
C98 C97 C102 C101 0.6(13)
C98 C99 C100 C101 -0.4(16)
C99 C100 C101 C102 1.1(15)
C100 C101 C102 C97 -1.2(14)
C102 C97 C98 C99 0.2(13)
C103 P5 C109 C110 -29.0(8)
C103 P5 C109 C114 152.9(7)
C103 P5 C115 C116 -54.9(7)
C103 P5 C115 C120 130.5(7)
C103 C104 C105 C106 3.5(14)
C104 C103 C108 C107 -0.9(12)
C104 C105 C106 C107 -2.4(14)
C105 C106 C107 C108 -0.3(14)
C106 C107 C108 C103 1.9(14)
C108 C103 C104 C105 -1.7(13)
C109 P5 C103 C104 94.1(8)
C109 P5 C103 C108 -85.8(7)
C109 P5 C115 C116 -163.3(7)
C109 P5 C115 C120 22.1(8)
C109 C110 C111 C112 0.0(14)
C110 C109 C114 C113 -0.9(13)
C110 C111 C112 C113 0.5(15)
C111 C112 C113 C114 -1.3(15)
C112 C113 C114 C109 1.4(15)
C114 C109 C110 C111 0.1(13)
C115 P5 C103 C104 -14.3(8)
C115 P5 C103 C108 165.9(6)
C115 P5 C109 C110 80.1(7)
C115 P5 C109 C114 -98.0(7)
C115 C116 C117 C118 1.6(15)
C116 C115 C120 C119 1.0(13)
C116 C117 C118 C119 -0.5(16)
C117 C118 C119 C120 -0.2(16)
C118 C119 C120 C115 0.0(15)
C120 C115 C116 C117 -1.8(13)
C121 P6 C127 C128 -171.9(7)
C121 P6 C127 C132 9.2(9)
C121 P6 C133 C134 -86.0(7)
C121 P6 C133 C138 94.0(7)
C121 C122 C123 C124 -0.3(14)
C122 C121 C126 C125 0.9(12)
C122 C123 C124 C125 0.0(14)
C123 C124 C125 C126 0.7(14)
C124 C125 C126 C121 -1.2(13)
C126 C121 C122 C123 -0.2(13)
C127 P6 C121 C122 82.5(7)
C127 P6 C121 C126 -104.4(7)
C127 P6 C133 C134 22.8(8)
C127 P6 C133 C138 -157.2(6)
C127 C128 C129 C130 -1.5(14)
C128 C127 C132 C131 -0.8(14)
C128 C129 C130 C131 -0.3(15)
C129 C130 C131 C132 1.5(16)
C130 C131 C132 C127 -0.9(16)
C132 C127 C128 C129 2.0(13)
C133 P6 C121 C122 -168.9(7)
C133 P6 C121 C126 4.3(8)
C133 P6 C127 C128 80.1(7)
C133 P6 C127 C132 -98.8(8)
C133 C134 C135 C136 0.9(14)
C134 C133 C138 C137 1.6(12)
C134 C135 C136 C137 -0.3(15)
C135 C136 C137 C138 0.4(14)
C136 C137 C138 C133 -1.0(13)
C138 C133 C134 C135 -1.5(12)
C140 C139 O1 C141 -174.8(12)
C142 C141 O1 C139 173.6(11)
C144 C143 O2 C145 172.4(14)
C146 C145 O2 C143 179.2(14)
